data_7040227
loop_
_publ_author_name
'Li, Li'
'Hu, Chuanjiang'
'Shi, Bo'
'Wang, Yong'

_publ_section_title
;
 Rationalization of chirality induction and inversion in a zinc
 trisporphyrinate by a chiral monoalcohol
;
_journal_coden_ASTM DTARAF
_journal_issue 19
_journal_name_full 'Dalton Transactions'
_journal_page_first 8073
_journal_page_last 8080
_journal_paper_doi 10.1039/c6dt00570e
_journal_volume 45
_journal_year 2016
_chemical_formula_moiety 'C157 H109 N15 O6 Zn3'
_chemical_formula_sum 'C157 H109 N15 O6 Zn3'
_chemical_formula_weight 2497.70
_space_group_IT_number 1
_symmetry_cell_setting triclinic
_symmetry_space_group_name_Hall 'P 1'
_symmetry_space_group_name_H-M 'P 1'
_atom_sites_solution_hydrogens geom
_atom_sites_solution_primary direct
_atom_sites_solution_secondary difmap
_audit_creation_method SHELXL-97
_audit_update_record
;
2016-02-01 deposited with the CCDC.
2016-03-29 downloaded from the CCDC.
;
_cell_angle_alpha 83.987(3)
_cell_angle_beta 88.579(3)
_cell_angle_gamma 71.944(2)
_cell_formula_units_Z 2
_cell_length_a 15.6032(15)
_cell_length_b 18.1925(16)
_cell_length_c 27.533(3)
_cell_measurement_reflns_used 9606
_cell_measurement_temperature 223(2)
_cell_measurement_theta_max 27.97
_cell_measurement_theta_min 2.39
_cell_volume 7389.5(13)
_computing_cell_refinement 'Bruker SAINT'
_computing_data_collection 'Bruker APEX2'
_computing_data_reduction 'Bruker SAINT'
_computing_molecular_graphics 'Bruker SHELXTL'
_computing_publication_material 'Bruker SHELXTL'
_computing_structure_refinement 'SHELXL-97 (Sheldrick, 1997)'
_computing_structure_solution 'SHELXS-97 (Sheldrick, 1990)'
_diffrn_ambient_temperature 223(2)
_diffrn_measured_fraction_theta_full 0.992
_diffrn_measured_fraction_theta_max 0.992
_diffrn_measurement_device_type 'Bruker APEX-II CCD'
_diffrn_measurement_method '\f and \w scans'
_diffrn_radiation_monochromator graphite
_diffrn_radiation_source 'fine-focus sealed tube'
_diffrn_radiation_type MoK\a
_diffrn_radiation_wavelength 0.71073
_diffrn_reflns_av_R_equivalents 0.0558
_diffrn_reflns_av_sigmaI/netI 0.0645
_diffrn_reflns_limit_h_max 20
_diffrn_reflns_limit_h_min -20
_diffrn_reflns_limit_k_max 24
_diffrn_reflns_limit_k_min -24
_diffrn_reflns_limit_l_max 36
_diffrn_reflns_limit_l_min -36
_diffrn_reflns_number 356502
_diffrn_reflns_theta_full 28.42
_diffrn_reflns_theta_max 28.42
_diffrn_reflns_theta_min 2.20
_exptl_absorpt_coefficient_mu 0.540
_exptl_absorpt_correction_T_max 0.9234
_exptl_absorpt_correction_T_min 0.8131
_exptl_absorpt_correction_type multi-scan
_exptl_absorpt_process_details '(SADABS; Sheldrick, 2004)'
_exptl_crystal_colour black
_exptl_crystal_density_diffrn 1.123
_exptl_crystal_density_method 'not measured'
_exptl_crystal_description block
_exptl_crystal_F_000 2588
_exptl_crystal_size_max 0.40
_exptl_crystal_size_mid 0.22
_exptl_crystal_size_min 0.15
_platon_squeeze_details
;
;
_refine_diff_density_max 0.689
_refine_diff_density_min -0.697
_refine_diff_density_rms 0.060
_refine_ls_abs_structure_details 'Flack H D (1983), Acta Cryst. A39, 876-881'
_refine_ls_abs_structure_Flack 0.155(6)
_refine_ls_extinction_method none
_refine_ls_goodness_of_fit_ref 1.016
_refine_ls_hydrogen_treatment constr
_refine_ls_matrix_type full
_refine_ls_number_parameters 3054
_refine_ls_number_reflns 73018
_refine_ls_number_restraints 537
_refine_ls_restrained_S_all 1.020
_refine_ls_R_factor_all 0.0829
_refine_ls_R_factor_gt 0.0505
_refine_ls_shift/su_max 0.012
_refine_ls_shift/su_mean 0.001
_refine_ls_structure_factor_coef Fsqd
_refine_ls_weighting_details 'calc w=1/[\s^2^(Fo^2^)+(0.0727P)^2^+0.0000P] where P=(Fo^2^+2Fc^2^)/3'
_refine_ls_weighting_scheme calc
_refine_ls_wR_factor_gt 0.1190
_refine_ls_wR_factor_ref 0.1303
_reflns_number_gt 50408
_reflns_number_total 73018
_reflns_threshold_expression >2sigma(I)
_cod_duplicate_entry 7038901
_cod_data_source_file c6dt00570e2.cif
_cod_data_source_block a
_cod_depositor_comments
;
The following automatic conversions were performed:

'_exptl_absorpt_correction_type' value 'Multi-scan' changed to
'multi-scan' according to
/usr/data/users/saulius/crontab/automatic-downloads/current/RSC/lib/dictionaries/cif_core.dic
dictionary named 'cif_core.dic' version 2.4.2 from 2011-04-26.

Automatic conversion script
Id: cif_fix_values 4268 2015-11-12 08:31:59Z antanas 
;
_cod_original_cell_volume 7389.6(12)
_cod_database_code 7040227

loop_
_symmetry_equiv_pos_as_xyz
'x, y, z'

loop_
_atom_site_label
_atom_site_type_symbol
_atom_site_fract_x
_atom_site_fract_y
_atom_site_fract_z
_atom_site_U_iso_or_equiv
_atom_site_adp_type
_atom_site_occupancy
_atom_site_symmetry_multiplicity
_atom_site_calc_flag
_atom_site_refinement_flags
Zn1 Zn 0.37558(4) 0.89875(3) -0.20958(2) 0.03141(15) Uani 1 1 d .
N11 N 0.2586(3) 0.9918(3) -0.21488(15) 0.0349(11) Uani 1 1 d U
N12 N 0.4290(3) 0.9555(3) -0.26529(15) 0.0311(10) Uani 1 1 d U
N13 N 0.4795(3) 0.7985(2) -0.21748(15) 0.0310(10) Uani 1 1 d .
N14 N 0.3084(3) 0.8332(3) -0.16883(16) 0.0361(11) Uani 1 1 d .
C1M1 C 0.1639(3) 0.9367(3) -0.15831(17) 0.0339(13) Uani 1 1 d .
C1M2 C 0.3102(4) 1.0815(3) -0.2717(2) 0.0367(14) Uani 1 1 d .
C1M3 C 0.5701(4) 0.8512(3) -0.2776(2) 0.0338(13) Uani 1 1 d .
C1M4 C 0.4270(4) 0.7048(3) -0.16248(19) 0.0404(15) Uani 1 1 d .
C1A1 C 0.1834(4) 0.9976(4) -0.18643(19) 0.0416(14) Uani 1 1 d U
C1A2 C 0.2476(4) 1.0625(3) -0.23890(19) 0.0372(13) Uani 1 1 d U
C1A3 C 0.3938(3) 1.0286(3) -0.28343(17) 0.0308(12) Uani 1 1 d U
C1A4 C 0.5111(4) 0.9243(3) -0.28577(18) 0.0318(12) Uani 1 1 d U
C1A5 C 0.5561(4) 0.7935(3) -0.24621(18) 0.0314(12) Uani 1 1 d .
C1A6 C 0.4910(4) 0.7277(3) -0.1929(2) 0.0384(14) Uani 1 1 d .
C1A7 C 0.3406(4) 0.7570(3) -0.15350(18) 0.0332(13) Uani 1 1 d .
C1A8 C 0.2186(4) 0.8612(4) -0.1522(2) 0.0395(14) Uani 1 1 d .
C1B1 C 0.1246(4) 1.0779(4) -0.1914(2) 0.0452(14) Uani 1 1 d U
H1B1 H 0.0703 1.0976 -0.1754 0.054 Uiso 1 1 calc R
C1B2 C 0.1654(4) 1.1190(4) -0.2247(2) 0.0469(15) Uani 1 1 d U
H1B2 H 0.1443 1.1716 -0.2356 0.056 Uiso 1 1 calc R
C1B3 C 0.4590(4) 1.0524(3) -0.3174(2) 0.0374(13) Uani 1 1 d U
H1B3 H 0.4525 1.1012 -0.3338 0.045 Uiso 1 1 calc R
C1B4 C 0.5290(4) 0.9872(3) -0.3189(2) 0.0395(14) Uani 1 1 d U
H1B4 H 0.5805 0.9825 -0.3376 0.047 Uiso 1 1 calc R
C1B5 C 0.6172(4) 0.7149(3) -0.2370(2) 0.0427(15) Uani 1 1 d .
H1B5 H 0.6742 0.6960 -0.2503 0.051 Uiso 1 1 calc R
C1B6 C 0.5760(4) 0.6732(3) -0.2052(2) 0.0374(14) Uani 1 1 d .
H1B6 H 0.5982 0.6207 -0.1939 0.045 Uiso 1 1 calc R
C1B7 C 0.2717(4) 0.7322(4) -0.1243(2) 0.0473(16) Uani 1 1 d .
H1B7 H 0.2769 0.6827 -0.1095 0.057 Uiso 1 1 calc R
C1B8 C 0.1990(4) 0.7971(3) -0.1234(2) 0.0417(14) Uani 1 1 d .
H1B8 H 0.1454 0.7998 -0.1070 0.050 Uiso 1 1 calc R
C111 C 0.07431(18) 0.9555(3) -0.13240(12) 0.0498(16) Uani 1 1 d G
C112 C -0.0041(2) 0.9789(3) -0.16051(9) 0.077(2) Uani 1 1 d G
H112 H -0.0006 0.9795 -0.1943 0.093 Uiso 1 1 calc R
C113 C -0.08771(19) 1.0014(3) -0.13810(13) 0.093(3) Uani 1 1 d G
H113 H -0.1402 1.0170 -0.1569 0.111 Uiso 1 1 calc R
C114 C -0.09291(17) 1.0005(3) -0.08758(13) 0.071(2) Uani 1 1 d G
H114 H -0.1488 1.0155 -0.0726 0.085 Uiso 1 1 calc R
C115 C -0.0145(2) 0.9771(3) -0.05947(9) 0.0427(15) Uani 1 1 d G
H115 H -0.0180 0.9765 -0.0257 0.051 Uiso 1 1 calc R
C116 C 0.06911(18) 0.9547(2) -0.08189(11) 0.0382(14) Uani 1 1 d G
C121 C 0.2798(2) 1.1596(2) -0.30040(13) 0.0342(12) Uani 1 1 d .
C122 C 0.2792(3) 1.2258(3) -0.28100(14) 0.0504(16) Uani 1 1 d .
H122 H 0.2981 1.2220 -0.2488 0.060 Uiso 1 1 calc R
C123 C 0.2514(3) 1.2990(2) -0.30757(15) 0.0492(16) Uani 1 1 d .
H123 H 0.2528 1.3429 -0.2935 0.059 Uiso 1 1 calc R
C124 C 0.2225(3) 1.3050(2) -0.35427(16) 0.0440(14) Uani 1 1 d .
H124 H 0.2019 1.3535 -0.3722 0.053 Uiso 1 1 calc R
C125 C 0.2236(3) 1.2402(3) -0.37464(16) 0.0561(17) Uani 1 1 d .
H125 H 0.2055 1.2442 -0.4070 0.067 Uiso 1 1 calc R
C126 C 0.2511(3) 1.1690(2) -0.34826(15) 0.0475(15) Uani 1 1 d .
H126 H 0.2505 1.1255 -0.3630 0.057 Uiso 1 1 calc R
C131 C 0.65638(15) 0.83185(11) -0.30694(8) 0.0382(13) Uani 1 1 d G
C132 C 0.65187(17) 0.83339(15) -0.35740(8) 0.0523(12) Uani 1 1 d G
H132 H 0.5962 0.8467 -0.3730 0.063 Uiso 1 1 calc R
C133 C 0.7306(2) 0.81497(15) -0.38454(9) 0.0734(16) Uani 1 1 d G
H133 H 0.7276 0.8160 -0.4183 0.088 Uiso 1 1 calc R
C134 C 0.81387(17) 0.79502(15) -0.36121(11) 0.081(2) Uani 1 1 d G
H134 H 0.8666 0.7827 -0.3794 0.097 Uiso 1 1 calc R
C135 C 0.81838(15) 0.79348(16) -0.31074(11) 0.083(2) Uani 1 1 d G
H135 H 0.8741 0.7801 -0.2951 0.100 Uiso 1 1 calc R
C136 C 0.73963(16) 0.81189(14) -0.28361(9) 0.0685(17) Uani 1 1 d G
H136 H 0.7426 0.8109 -0.2498 0.082 Uiso 1 1 calc R
C141 C 0.45456(16) 0.62483(12) -0.13985(8) 0.0345(10) Uani 1 1 d GU
C142 C 0.44054(19) 0.56852(15) -0.16631(9) 0.077(2) Uani 1 1 d GU
H142 H 0.4157 0.5822 -0.1976 0.092 Uiso 1 1 calc R
C143 C 0.4637(2) 0.49160(15) -0.14597(10) 0.095(2) Uani 1 1 d GU
H143 H 0.4543 0.4539 -0.1636 0.114 Uiso 1 1 calc R
C144 C 0.5010(2) 0.47106(13) -0.09928(10) 0.0747(19) Uani 1 1 d GU
H144 H 0.5164 0.4196 -0.0857 0.090 Uiso 1 1 calc R
C145 C 0.5151(2) 0.52745(15) -0.07292(9) 0.0799(19) Uani 1 1 d GU
H145 H 0.5401 0.5137 -0.0417 0.096 Uiso 1 1 calc R
C146 C 0.4918(2) 0.60433(14) -0.09316(8) 0.0671(16) Uani 1 1 d GU
H146 H 0.5012 0.6420 -0.0755 0.081 Uiso 1 1 calc R
O1 O 0.4296(3) 0.93696(19) -0.14861(13) 0.0374(9) Uani 1 1 d .
H1 H 0.4623 0.8991 -0.1320 0.056 Uiso 1 1 calc R
H1A H 0.4852 0.9450 -0.1565 0.056 Uiso 1 1 d R
Zn2 Zn -0.01425(3) 1.12725(2) 0.091569(18) 0.02163(13) Uani 1 1 d .
N21 N 0.0546(3) 1.1906(2) 0.12300(15) 0.0220(9) Uani 1 1 d U
N22 N -0.1034(3) 1.2290(2) 0.06040(16) 0.0260(10) Uani 1 1 d .
N23 N -0.0990(3) 1.0681(2) 0.07377(15) 0.0241(9) Uani 1 1 d .
N24 N 0.0600(3) 1.0286(2) 0.13269(14) 0.0202(8) Uani 1 1 d .
C2M1 C 0.1689(3) 1.0805(3) 0.17048(17) 0.0195(10) Uani 1 1 d .
C2M2 C -0.0254(3) 1.3206(2) 0.08283(18) 0.0217(11) Uani 1 1 d .
C2M3 C -0.2050(3) 1.1730(3) 0.02016(17) 0.0229(11) Uani 1 1 d .
C2M4 C -0.0182(3) 0.9371(2) 0.11170(18) 0.0218(11) Uani 1 1 d .
C2A1 C 0.1303(3) 1.1596(2) 0.15095(18) 0.0193(10) Uani 1 1 d U
C2A2 C 0.0440(3) 1.2672(2) 0.11189(18) 0.0233(11) Uani 1 1 d U
C2A3 C -0.0930(3) 1.3000(2) 0.05788(18) 0.0221(11) Uani 1 1 d .
C2A4 C -0.1734(3) 1.2344(3) 0.02959(18) 0.0258(12) Uani 1 1 d .
C2A5 C -0.1692(3) 1.0951(3) 0.03979(18) 0.0240(11) Uani 1 1 d .
C2A6 C -0.0857(3) 0.9871(2) 0.08146(18) 0.0240(11) Uani 1 1 d .
C2A7 C 0.0460(3) 0.9567(2) 0.13741(18) 0.0234(11) Uani 1 1 d .
C2A8 C 0.1321(3) 1.0216(2) 0.16308(17) 0.0231(11) Uani 1 1 d .
C2B1 C 0.1686(4) 1.2224(3) 0.1575(2) 0.0304(12) Uani 1 1 d U
H2B1 H 0.2210 1.2175 0.1747 0.037 Uiso 1 1 calc R
C2B2 C 0.1148(3) 1.2868(3) 0.13476(19) 0.0293(12) Uani 1 1 d U
H2B2 H 0.1214 1.3360 0.1337 0.035 Uiso 1 1 calc R
C2B3 C -0.1602(3) 1.3542(3) 0.0261(2) 0.0317(13) Uani 1 1 d .
H2B3 H -0.1682 1.4070 0.0190 0.038 Uiso 1 1 calc R
C2B4 C -0.2087(3) 1.3141(3) 0.00897(19) 0.0307(13) Uani 1 1 d .
H2B4 H -0.2572 1.3341 -0.0126 0.037 Uiso 1 1 calc R
C2B5 C -0.1998(3) 1.0327(3) 0.02784(19) 0.0261(11) Uani 1 1 d .
H2B5 H -0.2473 1.0363 0.0070 0.031 Uiso 1 1 calc R
C2B6 C -0.1462(3) 0.9679(3) 0.05268(19) 0.0277(12) Uani 1 1 d .
H2B6 H -0.1491 0.9179 0.0509 0.033 Uiso 1 1 calc R
C2B7 C 0.1104(3) 0.9056(3) 0.17172(18) 0.0247(11) Uani 1 1 d .
H2B7 H 0.1158 0.8539 0.1814 0.030 Uiso 1 1 calc R
C2B8 C 0.1616(3) 0.9455(3) 0.18732(19) 0.0315(12) Uani 1 1 d .
H2B8 H 0.2084 0.9266 0.2101 0.038 Uiso 1 1 calc R
C211 C 0.2514(3) 1.0595(2) 0.20017(18) 0.0210(11) Uani 1 1 d .
C212 C 0.2524(3) 1.0886(3) 0.24400(19) 0.0232(11) Uani 1 1 d .
H212 H 0.1996 1.1228 0.2549 0.028 Uiso 1 1 calc R
C213 C 0.3312(3) 1.0680(2) 0.27300(17) 0.0240(11) Uani 1 1 d .
H213 H 0.3305 1.0883 0.3027 0.029 Uiso 1 1 calc R
C214 C 0.4089(3) 1.0174(3) 0.25672(19) 0.0285(12) Uani 1 1 d .
H214 H 0.4609 1.0040 0.2758 0.034 Uiso 1 1 calc R
C215 C 0.4129(3) 0.9854(3) 0.21242(18) 0.0216(11) Uani 1 1 d .
H215 H 0.4659 0.9503 0.2025 0.026 Uiso 1 1 calc R
C216 C 0.3341(3) 1.0078(3) 0.18321(17) 0.0218(11) Uani 1 1 d .
C221 C -0.0235(3) 1.4012(3) 0.0739(2) 0.0299(12) Uani 1 1 d U
C222 C 0.0127(4) 1.4266(3) 0.0308(2) 0.0377(14) Uani 1 1 d U
H222 H 0.0368 1.3919 0.0078 0.045 Uiso 1 1 calc R
C223 C 0.0132(4) 1.5032(3) 0.0220(2) 0.0422(14) Uani 1 1 d U
H223 H 0.0381 1.5190 -0.0068 0.051 Uiso 1 1 calc R
C224 C -0.0218(4) 1.5551(3) 0.0546(2) 0.0428(15) Uani 1 1 d U
H224 H -0.0220 1.6063 0.0485 0.051 Uiso 1 1 calc R
C225 C -0.0574(4) 1.5300(3) 0.0973(2) 0.0443(15) Uani 1 1 d U
H225 H -0.0802 1.5651 0.1202 0.053 Uiso 1 1 calc R
C226 C -0.0603(4) 1.4563(3) 0.1069(2) 0.0368(13) Uani 1 1 d U
H226 H -0.0868 1.4422 0.1355 0.044 Uiso 1 1 calc R
C231 C -0.2798(2) 1.1922(2) -0.01729(11) 0.0320(12) Uani 1 1 d GU
C232 C -0.2658(2) 1.2152(2) -0.06580(13) 0.0488(15) Uani 1 1 d GU
H232 H -0.2092 1.2175 -0.0758 0.059 Uiso 1 1 calc R
C233 C -0.3363(3) 1.2347(2) -0.09941(10) 0.0565(17) Uani 1 1 d GU
H233 H -0.3268 1.2501 -0.1319 0.068 Uiso 1 1 calc R
C234 C -0.4208(2) 1.2313(2) -0.08452(13) 0.0480(14) Uani 1 1 d GU
H234 H -0.4680 1.2444 -0.1070 0.058 Uiso 1 1 calc R
C235 C -0.43490(18) 1.2083(2) -0.03601(14) 0.0508(15) Uani 1 1 d GU
H235 H -0.4915 1.2060 -0.0260 0.061 Uiso 1 1 calc R
C236 C -0.3644(2) 1.1888(2) -0.00239(10) 0.0447(14) Uani 1 1 d GU
H236 H -0.3738 1.1734 0.0301 0.054 Uiso 1 1 calc R
C241 C -0.0104(3) 0.8509(2) 0.11591(19) 0.0249(11) Uani 1 1 d .
C242 C 0.0719(3) 0.7967(3) 0.1044(2) 0.0334(13) Uani 1 1 d .
H242 H 0.1193 0.8140 0.0923 0.040 Uiso 1 1 calc R
C243 C 0.0824(4) 0.7191(3) 0.1108(2) 0.0386(14) Uani 1 1 d .
H243 H 0.1372 0.6837 0.1033 0.046 Uiso 1 1 calc R
C244 C 0.0135(4) 0.6931(3) 0.1281(2) 0.0400(15) Uani 1 1 d .
H244 H 0.0215 0.6400 0.1330 0.048 Uiso 1 1 calc R
C245 C -0.0696(4) 0.7465(3) 0.1385(2) 0.0465(16) Uani 1 1 d .
H245 H -0.1175 0.7289 0.1491 0.056 Uiso 1 1 calc R
C246 C -0.0806(3) 0.8264(3) 0.1329(2) 0.0345(13) Uani 1 1 d .
H246 H -0.1350 0.8620 0.1407 0.041 Uiso 1 1 calc R
O2 O 0.0644(2) 1.10198(18) 0.02458(13) 0.0396(9) Uani 1 1 d .
H2 H 0.0810 1.0543 0.0269 0.059 Uiso 1 1 calc R
C021 C 0.20682(17) 1.11082(18) -0.01138(12) 0.0483(12) Uani 1 1 d GU
C022 C 0.2441(2) 1.12512(17) 0.03061(10) 0.0510(12) Uani 1 1 d GU
H022 H 0.2067 1.1489 0.0551 0.061 Uiso 1 1 calc R
C023 C 0.3371(3) 1.1039(2) 0.03605(12) 0.0767(16) Uani 1 1 d GU
H023 H 0.3621 1.1135 0.0641 0.092 Uiso 1 1 calc R
C024 C 0.39298(18) 1.0685(2) -0.00049(15) 0.0812(18) Uani 1 1 d GU
H024 H 0.4553 1.0543 0.0032 0.097 Uiso 1 1 calc R
C025 C 0.3557(2) 1.05416(17) -0.04248(13) 0.0702(17) Uani 1 1 d GU
H025 H 0.3931 1.0304 -0.0669 0.084 Uiso 1 1 calc R
C026 C 0.2627(2) 1.07534(19) -0.04793(10) 0.0632(13) Uani 1 1 d GU
H026 H 0.2377 1.0658 -0.0760 0.076 Uiso 1 1 calc R
C027 C 0.1039(3) 1.1310(2) -0.01768(15) 0.0485(11) Uani 1 1 d .
H027 H 0.0912 1.1079 -0.0462 0.058 Uiso 1 1 calc R
C028 C 0.0587(3) 1.2180(2) -0.02473(17) 0.0580(11) Uani 1 1 d .
H02A H -0.0053 1.2288 -0.0273 0.087 Uiso 1 1 calc R
H02B H 0.0806 1.2393 -0.0540 0.087 Uiso 1 1 calc R
H02C H 0.0723 1.2411 0.0027 0.087 Uiso 1 1 calc R
Zn3 Zn 0.67447(3) 0.68956(2) 0.168963(18) 0.02145(13) Uani 1 1 d .
N31 N 0.6761(3) 0.7709(2) 0.21549(14) 0.0242(9) Uani 1 1 d .
N32 N 0.6825(3) 0.6080(2) 0.22808(16) 0.0296(10) Uani 1 1 d .
N33 N 0.7086(3) 0.6007(2) 0.12369(14) 0.0226(9) Uani 1 1 d .
N34 N 0.6929(3) 0.7650(2) 0.11152(14) 0.0223(9) Uani 1 1 d .
C3M1 C 0.7157(3) 0.6788(3) 0.04584(17) 0.0236(11) Uani 1 1 d .
C3M2 C 0.6969(4) 0.4932(2) 0.18408(18) 0.0272(11) Uani 1 1 d U
C3M3 C 0.6686(3) 0.6940(3) 0.29237(18) 0.0271(11) Uani 1 1 d .
C3M4 C 0.6701(3) 0.8827(3) 0.15474(17) 0.0210(11) Uani 1 1 d .
C3A1 C 0.7132(3) 0.6098(2) 0.07501(18) 0.0216(11) Uani 1 1 d .
C3A2 C 0.7051(3) 0.5272(3) 0.13621(19) 0.0293(12) Uani 1 1 d U
C3A3 C 0.6904(3) 0.5324(2) 0.22701(18) 0.0274(11) Uani 1 1 d .
C3A4 C 0.6790(3) 0.6209(3) 0.27506(18) 0.0272(11) Uani 1 1 d .
C3A5 C 0.6681(3) 0.7609(3) 0.26463(17) 0.0241(11) Uani 1 1 d .
C3A6 C 0.6677(3) 0.8472(2) 0.20252(17) 0.0199(10) Uani 1 1 d .
C3A7 C 0.6827(3) 0.8427(3) 0.11331(17) 0.0209(10) Uani 1 1 d .
C3A8 C 0.7090(3) 0.7495(3) 0.06366(17) 0.0215(10) Uani 1 1 d .
C3B1 C 0.7109(4) 0.5409(3) 0.05446(19) 0.0305(13) Uani 1 1 d .
H3B1 H 0.7137 0.5330 0.0215 0.037 Uiso 1 1 calc R
C3B2 C 0.7042(4) 0.4907(3) 0.0919(2) 0.0325(13) Uani 1 1 d .
H3B2 H 0.6997 0.4413 0.0901 0.039 Uiso 1 1 calc R
C3B3 C 0.6962(4) 0.4958(3) 0.27525(19) 0.0358(12) Uani 1 1 d .
H3B3 H 0.7034 0.4434 0.2839 0.043 Uiso 1 1 calc R
C3B4 C 0.6894(4) 0.5495(3) 0.3066(2) 0.0368(12) Uani 1 1 d .
H3B4 H 0.6911 0.5425 0.3405 0.044 Uiso 1 1 calc R
C3B5 C 0.6515(3) 0.8371(2) 0.28473(19) 0.0269(12) Uani 1 1 d .
H3B5 H 0.6433 0.8467 0.3173 0.032 Uiso 1 1 calc R
C3B6 C 0.6509(3) 0.8897(3) 0.24574(16) 0.0211(10) Uani 1 1 d .
H3B6 H 0.6415 0.9426 0.2464 0.025 Uiso 1 1 calc R
C3B7 C 0.6897(3) 0.8776(3) 0.06355(18) 0.0257(11) Uani 1 1 d .
H3B7 H 0.6836 0.9295 0.0541 0.031 Uiso 1 1 calc R
C3B8 C 0.7067(3) 0.8199(3) 0.03393(19) 0.0279(12) Uani 1 1 d .
H3B8 H 0.7153 0.8249 0.0003 0.034 Uiso 1 1 calc R
C311 C 0.72375(14) 0.67621(9) -0.00843(6) 0.0253(10) Uani 1 1 d G
C312 C 0.80473(13) 0.63479(12) -0.02850(6) 0.0464(15) Uani 1 1 d G
H312 H 0.8555 0.6128 -0.0087 0.056 Uiso 1 1 calc R
C313 C 0.80980(15) 0.62629(12) -0.07817(7) 0.0551(18) Uani 1 1 d G
H313 H 0.8640 0.5986 -0.0916 0.066 Uiso 1 1 calc R
C314 C 0.73389(17) 0.65922(11) -0.10778(5) 0.0391(14) Uani 1 1 d G
H314 H 0.7373 0.6535 -0.1410 0.047 Uiso 1 1 calc R
C315 C 0.65291(15) 0.70065(11) -0.08772(6) 0.0326(12) Uani 1 1 d G
H315 H 0.6021 0.7227 -0.1075 0.039 Uiso 1 1 calc R
C316 C 0.64784(14) 0.70914(9) -0.03804(6) 0.0220(10) Uani 1 1 d G
C321 C 0.69197(17) 0.41245(11) 0.19068(6) 0.0363(13) Uani 1 1 d GU
C322 C 0.75830(17) 0.35086(11) 0.17307(7) 0.0491(15) Uani 1 1 d GU
H322 H 0.8083 0.3594 0.1573 0.059 Uiso 1 1 calc R
C323 C 0.7500(2) 0.27659(11) 0.17906(8) 0.0570(16) Uani 1 1 d GU
H323 H 0.7944 0.2354 0.1673 0.068 Uiso 1 1 calc R
C324 C 0.6753(2) 0.26387(12) 0.20266(8) 0.0574(16) Uani 1 1 d GU
H324 H 0.6697 0.2142 0.2066 0.069 Uiso 1 1 calc R
C325 C 0.6089(2) 0.32543(14) 0.22030(8) 0.0509(14) Uani 1 1 d GU
H325 H 0.5590 0.3169 0.2361 0.061 Uiso 1 1 calc R
C326 C 0.61729(18) 0.39974(13) 0.21431(7) 0.0424(13) Uani 1 1 d GU
H326 H 0.5729 0.4409 0.2261 0.051 Uiso 1 1 calc R
C331 C 0.6578(3) 0.69478(19) 0.34742(12) 0.0297(12) Uani 1 1 d .
C332 C 0.5824(3) 0.6836(3) 0.36959(15) 0.0433(13) Uani 1 1 d .
H332 H 0.5377 0.6767 0.3506 0.052 Uiso 1 1 calc R
C333 C 0.5719(4) 0.6826(3) 0.41911(18) 0.0597(18) Uani 1 1 d .
H333 H 0.5209 0.6742 0.4337 0.072 Uiso 1 1 calc R
C334 C 0.6375(4) 0.6940(2) 0.44687(15) 0.0561(19) Uani 1 1 d .
H334 H 0.6308 0.6926 0.4806 0.067 Uiso 1 1 calc R
C335 C 0.7098(3) 0.7068(2) 0.42689(16) 0.0504(16) Uani 1 1 d .
H335 H 0.7524 0.7157 0.4465 0.061 Uiso 1 1 calc R
C336 C 0.7230(3) 0.7072(2) 0.37658(13) 0.0344(12) Uani 1 1 d .
H336 H 0.7745 0.7156 0.3626 0.041 Uiso 1 1 calc R
C341 C 0.6570(2) 0.96670(16) 0.14790(11) 0.0200(10) Uani 1 1 d .
C342 C 0.7216(3) 0.99781(19) 0.16305(13) 0.0292(11) Uani 1 1 d .
H342 H 0.7714 0.9652 0.1807 0.035 Uiso 1 1 calc R
C343 C 0.7142(3) 1.07553(18) 0.15281(13) 0.0308(12) Uani 1 1 d .
H343 H 0.7602 1.0942 0.1617 0.037 Uiso 1 1 calc R
C344 C 0.6389(3) 1.1245(2) 0.12963(14) 0.0424(15) Uani 1 1 d .
H344 H 0.6330 1.1770 0.1227 0.051 Uiso 1 1 calc R
C345 C 0.5722(3) 1.0967(2) 0.11657(14) 0.0393(13) Uani 1 1 d .
H345 H 0.5199 1.1306 0.1018 0.047 Uiso 1 1 calc R
C346 C 0.5816(3) 1.0186(2) 0.12514(13) 0.0335(12) Uani 1 1 d .
H346 H 0.5358 1.0005 0.1153 0.040 Uiso 1 1 calc R
O3 O 0.5337(2) 0.72358(19) 0.15638(14) 0.0370(8) Uani 1 1 d .
H3 H 0.5071 0.7704 0.1529 0.056 Uiso 1 1 calc R
C031 C 0.4273(3) 0.6785(3) 0.1184(2) 0.0352(12) Uani 1 1 d .
C032 C 0.3363(4) 0.7168(3) 0.1044(2) 0.0401(14) Uani 1 1 d .
H032 H 0.2971 0.7458 0.1263 0.048 Uiso 1 1 calc R
C033 C 0.3056(4) 0.7121(3) 0.0604(2) 0.0402(15) Uani 1 1 d .
H033 H 0.2459 0.7387 0.0517 0.048 Uiso 1 1 calc R
C034 C 0.3605(4) 0.6690(3) 0.0283(2) 0.0441(15) Uani 1 1 d .
H034 H 0.3382 0.6668 -0.0023 0.053 Uiso 1 1 calc R
C035 C 0.4497(4) 0.6278(3) 0.0402(2) 0.0440(14) Uani 1 1 d .
H035 H 0.4864 0.5970 0.0182 0.053 Uiso 1 1 calc R
C036 C 0.4823(4) 0.6333(3) 0.0844(2) 0.0424(14) Uani 1 1 d .
H036 H 0.5422 0.6067 0.0924 0.051 Uiso 1 1 calc R
C037 C 0.4695(3) 0.6816(2) 0.16630(17) 0.0343(10) Uani 1 1 d .
H037 H 0.5039 0.6281 0.1781 0.041 Uiso 1 1 calc R
C038 C 0.4081(3) 0.7146(3) 0.20698(17) 0.0702(14) Uani 1 1 d .
H03A H 0.4434 0.7118 0.2356 0.105 Uiso 1 1 calc R
H03B H 0.3670 0.6851 0.2142 0.105 Uiso 1 1 calc R
H03C H 0.3747 0.7678 0.1972 0.105 Uiso 1 1 calc R
Zn4 Zn 0.53253(4) 0.28915(3) 0.743688(19) 0.02910(14) Uani 1 1 d .
N41 N 0.6020(3) 0.3525(3) 0.70361(15) 0.0306(10) Uani 1 1 d .
N42 N 0.4284(3) 0.3911(2) 0.75230(16) 0.0322(11) Uani 1 1 d .
N43 N 0.4772(3) 0.2351(2) 0.79878(15) 0.0300(10) Uani 1 1 d .
N44 N 0.6488(3) 0.1952(3) 0.74952(16) 0.0364(11) Uani 1 1 d .
C4M1 C 0.7449(4) 0.2474(3) 0.6939(2) 0.0413(14) Uani 1 1 d .
C4M2 C 0.5956(4) 0.1076(3) 0.80766(18) 0.0320(13) Uani 1 1 d .
C4M3 C 0.3358(4) 0.3398(3) 0.81251(18) 0.0330(13) Uani 1 1 d .
C4M4 C 0.4856(4) 0.4807(3) 0.69650(19) 0.0305(12) Uani 1 1 d D
C4A1 C 0.6859(4) 0.3267(3) 0.68602(19) 0.0350(13) Uani 1 1 d .
C4A2 C 0.5708(4) 0.4307(3) 0.6871(2) 0.0378(14) Uani 1 1 d .
C4A3 C 0.4198(4) 0.4629(3) 0.72727(18) 0.0281(12) Uani 1 1 d .
C4A4 C 0.3538(4) 0.4002(3) 0.77841(19) 0.0337(13) Uani 1 1 d .
C4A5 C 0.3945(4) 0.2614(3) 0.82196(19) 0.0330(12) Uani 1 1 d .
C4A6 C 0.5120(4) 0.1558(3) 0.81876(19) 0.0332(13) Uani 1 1 d .
C4A7 C 0.6564(4) 0.1229(3) 0.7740(2) 0.0345(13) Uani 1 1 d .
C4A8 C 0.7252(4) 0.1869(3) 0.72261(19) 0.0359(13) Uani 1 1 d .
C4B1 C 0.7119(4) 0.3893(4) 0.6599(2) 0.0461(15) Uani 1 1 d .
H4B1 H 0.7675 0.3867 0.6460 0.055 Uiso 1 1 calc R
C4B2 C 0.6395(4) 0.4513(3) 0.6601(2) 0.0443(15) Uani 1 1 d .
H4B2 H 0.6347 0.5006 0.6449 0.053 Uiso 1 1 calc R
C4B3 C 0.3340(4) 0.5148(3) 0.73826(19) 0.0383(14) Uani 1 1 d .
H4B3 H 0.3100 0.5661 0.7249 0.046 Uiso 1 1 calc R
C4B4 C 0.2941(4) 0.4774(3) 0.77094(19) 0.0326(12) Uani 1 1 d .
H4B4 H 0.2388 0.4975 0.7858 0.039 Uiso 1 1 calc R
C4B5 C 0.3781(4) 0.2020(3) 0.8536(2) 0.0429(15) Uani 1 1 d .
H4B5 H 0.3268 0.2052 0.8722 0.052 Uiso 1 1 calc R
C4B6 C 0.4512(4) 0.1396(3) 0.8517(2) 0.0408(14) Uani 1 1 d .
H4B6 H 0.4595 0.0920 0.8701 0.049 Uiso 1 1 calc R
C4B7 C 0.7415(4) 0.0697(3) 0.7604(2) 0.0437(15) Uani 1 1 d .
H4B7 H 0.7642 0.0173 0.7719 0.052 Uiso 1 1 calc R
C4B8 C 0.7802(4) 0.1067(3) 0.7300(2) 0.0468(15) Uani 1 1 d .
H4B8 H 0.8352 0.0854 0.7151 0.056 Uiso 1 1 calc R
C411 C 0.8344(3) 0.2264(3) 0.66883(15) 0.0328(12) Uani 1 1 d .
C412 C 0.9155(3) 0.1999(3) 0.69472(16) 0.0476(14) Uani 1 1 d .
H412 H 0.9136 0.1972 0.7286 0.057 Uiso 1 1 calc R
C413 C 0.9980(3) 0.1774(3) 0.67265(17) 0.0491(14) Uani 1 1 d .
H413 H 1.0506 0.1596 0.6914 0.059 Uiso 1 1 calc R
C414 C 1.0021(3) 0.1815(3) 0.62296(17) 0.0451(14) Uani 1 1 d .
H414 H 1.0577 0.1665 0.6077 0.054 Uiso 1 1 calc R
C415 C 0.9250(3) 0.2074(3) 0.59560(16) 0.0394(14) Uani 1 1 d .
H415 H 0.9286 0.2099 0.5617 0.047 Uiso 1 1 calc R
C416 C 0.8414(3) 0.2300(3) 0.61749(14) 0.0308(12) Uani 1 1 d .
C421 C 0.62488(11) 0.02795(8) 0.83654(6) 0.0379(13) Uani 1 1 d GU
C422 C 0.62790(12) -0.03919(8) 0.81573(6) 0.0437(14) Uani 1 1 d GU
H422 H 0.6101 -0.0360 0.7834 0.052 Uiso 1 1 calc R
C423 C 0.65750(13) -0.11104(8) 0.84325(6) 0.0466(15) Uani 1 1 d GU
H423 H 0.6595 -0.1560 0.8293 0.056 Uiso 1 1 calc R
C424 C 0.68409(14) -0.11576(9) 0.89159(6) 0.0536(16) Uani 1 1 d GU
H424 H 0.7039 -0.1638 0.9100 0.064 Uiso 1 1 calc R
C425 C 0.68108(14) -0.04862(10) 0.91240(6) 0.0613(18) Uani 1 1 d GU
H425 H 0.6989 -0.0518 0.9447 0.074 Uiso 1 1 calc R
C426 C 0.65147(13) 0.02323(9) 0.88488(6) 0.0539(16) Uani 1 1 d GU
H426 H 0.6495 0.0682 0.8988 0.065 Uiso 1 1 calc R
C431 C 0.25257(12) 0.36088(9) 0.84231(6) 0.0406(14) Uani 1 1 d G
C432 C 0.25651(14) 0.37669(10) 0.89033(6) 0.0764(18) Uani 1 1 d G
H432 H 0.3113 0.3747 0.9038 0.092 Uiso 1 1 calc R
C433 C 0.17865(15) 0.39547(11) 0.91824(7) 0.089(2) Uani 1 1 d G
H433 H 0.1813 0.4061 0.9504 0.107 Uiso 1 1 calc R
C434 C 0.09672(14) 0.39836(11) 0.89797(8) 0.0677(19) Uani 1 1 d G
H434 H 0.0446 0.4109 0.9166 0.081 Uiso 1 1 calc R
C435 C 0.09274(12) 0.38249(11) 0.84993(8) 0.084(2) Uani 1 1 d G
H435 H 0.0380 0.3844 0.8364 0.101 Uiso 1 1 calc R
C436 C 0.17065(11) 0.36372(10) 0.82212(7) 0.0687(18) Uani 1 1 d G
H436 H 0.1680 0.3531 0.7900 0.082 Uiso 1 1 calc R
C441 C 0.46726(14) 0.56494(7) 0.67192(7) 0.0353(10) Uani 1 1 d GDU
C442 C 0.47842(15) 0.62318(7) 0.69764(8) 0.0775(18) Uani 1 1 d GU
H442 H 0.5018 0.6112 0.7293 0.093 Uiso 1 1 calc R
C443 C 0.45462(17) 0.69940(7) 0.67606(8) 0.0832(19) Uani 1 1 d GU
H443 H 0.4620 0.7384 0.6933 0.100 Uiso 1 1 calc R
C444 C 0.41979(18) 0.71745(7) 0.62885(8) 0.0580(14) Uani 1 1 d GU
H444 H 0.4040 0.7685 0.6144 0.070 Uiso 1 1 calc R
C445 C 0.40862(16) 0.65918(7) 0.60311(8) 0.0784(18) Uani 1 1 d GU
H445 H 0.3853 0.6712 0.5715 0.094 Uiso 1 1 calc R
C446 C 0.43235(14) 0.58295(7) 0.62467(7) 0.0634(15) Uani 1 1 d GU
H446 H 0.4249 0.5440 0.6075 0.076 Uiso 1 1 calc R
O4 O 0.4763(3) 0.2516(2) 0.68414(13) 0.0388(9) Uani 1 1 d .
H4 H 0.4643 0.2862 0.6614 0.058 Uiso 1 1 calc R
H4A H 0.4223 0.2403 0.6948 0.058 Uiso 1 1 d R
Zn5 Zn 0.92027(3) 0.06317(2) 0.440178(18) 0.01915(12) Uani 1 1 d .
N51 N 0.8518(3) 0.0007(2) 0.40816(14) 0.0201(9) Uani 1 1 d .
N52 N 1.0075(2) -0.03715(19) 0.47168(14) 0.0183(8) Uani 1 1 d .
N53 N 1.0054(2) 0.1239(2) 0.46006(14) 0.0199(9) Uani 1 1 d U
N54 N 0.8481(3) 0.1607(2) 0.39655(14) 0.0191(8) Uani 1 1 d .
C5M1 C 0.7398(3) 0.1064(2) 0.36145(17) 0.0195(10) Uani 1 1 d .
C5M2 C 0.9300(3) -0.1279(3) 0.45054(18) 0.0230(11) Uani 1 1 d .
C5M3 C 1.1088(3) 0.0171(3) 0.51359(18) 0.0249(12) Uani 1 1 d .
C5M4 C 0.9212(3) 0.2551(3) 0.42044(18) 0.0216(11) Uani 1 1 d .
C5A1 C 0.7740(3) 0.0286(3) 0.38007(17) 0.0231(11) Uani 1 1 d .
C5A2 C 0.8636(3) -0.0782(3) 0.41943(18) 0.0219(11) Uani 1 1 d .
C5A3 C 0.9956(3) -0.1104(3) 0.47360(18) 0.0247(11) Uani 1 1 d .
C5A4 C 1.0778(3) -0.0440(3) 0.50259(18) 0.0202(10) Uani 1 1 d .
C5A5 C 1.0743(3) 0.0948(3) 0.49241(17) 0.0219(10) Uani 1 1 d U
C5A6 C 0.9883(3) 0.2004(2) 0.45160(17) 0.0182(10) Uani 1 1 d U
C5A7 C 0.8586(3) 0.2327(3) 0.39370(17) 0.0203(10) Uani 1 1 d .
C5A8 C 0.7778(3) 0.1658(2) 0.36698(16) 0.0172(10) Uani 1 1 d .
C5B1 C 0.7376(3) -0.0306(3) 0.37285(17) 0.0226(10) Uani 1 1 d .
H5B1 H 0.6863 -0.0253 0.3546 0.027 Uiso 1 1 calc R
C5B2 C 0.7915(3) -0.0982(2) 0.39768(19) 0.0263(12) Uani 1 1 d .
H5B2 H 0.7832 -0.1469 0.4000 0.032 Uiso 1 1 calc R
C5B3 C 1.0622(3) -0.1632(2) 0.50762(18) 0.0242(11) Uani 1 1 d .
H5B3 H 1.0687 -0.2155 0.5160 0.029 Uiso 1 1 calc R
C5B4 C 1.1137(3) -0.1230(3) 0.52523(19) 0.0280(12) Uani 1 1 d .
H5B4 H 1.1617 -0.1423 0.5472 0.034 Uiso 1 1 calc R
C5B5 C 1.1026(3) 0.1585(3) 0.50609(17) 0.0244(11) Uani 1 1 d U
H5B5 H 1.1481 0.1544 0.5283 0.029 Uiso 1 1 calc R
C5B6 C 1.0516(3) 0.2247(3) 0.48108(18) 0.0250(11) Uani 1 1 d U
H5B6 H 1.0552 0.2746 0.4820 0.030 Uiso 1 1 calc R
C5B7 C 0.7962(3) 0.2854(3) 0.35793(19) 0.0275(12) Uani 1 1 d .
H5B7 H 0.7927 0.3367 0.3479 0.033 Uiso 1 1 calc R
C5B8 C 0.7440(3) 0.2451(2) 0.34193(17) 0.0203(10) Uani 1 1 d .
H5B8 H 0.6964 0.2638 0.3196 0.024 Uiso 1 1 calc R
C511 C 0.6524(3) 0.1292(2) 0.33252(16) 0.0179(10) Uani 1 1 d .
C512 C 0.5739(3) 0.1787(2) 0.34865(16) 0.0194(10) Uani 1 1 d .
C513 C 0.4951(3) 0.1994(3) 0.32112(18) 0.0254(11) Uani 1 1 d .
H513 H 0.4420 0.2316 0.3331 0.030 Uiso 1 1 calc R
C514 C 0.4950(3) 0.1725(3) 0.27644(18) 0.0234(11) Uani 1 1 d .
H514 H 0.4429 0.1887 0.2573 0.028 Uiso 1 1 calc R
C515 C 0.5726(3) 0.1213(3) 0.26000(19) 0.0267(12) Uani 1 1 d .
H515 H 0.5724 0.1011 0.2304 0.032 Uiso 1 1 calc R
C516 C 0.6494(3) 0.1006(3) 0.28715(16) 0.0225(11) Uani 1 1 d .
H516 H 0.7016 0.0665 0.2755 0.027 Uiso 1 1 calc R
C521 C 0.9283(3) -0.2124(2) 0.46066(18) 0.0207(10) Uani 1 1 d .
C522 C 0.8926(4) -0.2353(3) 0.5036(2) 0.0341(13) Uani 1 1 d .
H522 H 0.8692 -0.1994 0.5260 0.041 Uiso 1 1 calc R
C523 C 0.8908(4) -0.3109(3) 0.5141(2) 0.0434(15) Uani 1 1 d .
H523 H 0.8659 -0.3258 0.5431 0.052 Uiso 1 1 calc R
C524 C 0.9270(4) -0.3646(3) 0.4804(2) 0.0404(15) Uani 1 1 d .
H524 H 0.9250 -0.4153 0.4868 0.048 Uiso 1 1 calc R
C525 C 0.9655(3) -0.3435(3) 0.4378(2) 0.0397(15) Uani 1 1 d .
H525 H 0.9921 -0.3798 0.4161 0.048 Uiso 1 1 calc R
C526 C 0.9634(3) -0.2647(3) 0.4279(2) 0.0306(12) Uani 1 1 d .
H526 H 0.9863 -0.2487 0.3986 0.037 Uiso 1 1 calc R
C531 C 1.1831(3) -0.0011(2) 0.55004(13) 0.0247(11) Uani 1 1 d U
C532 C 1.2685(3) 0.0014(3) 0.53874(17) 0.0479(15) Uani 1 1 d U
H532 H 1.2808 0.0170 0.5068 0.057 Uiso 1 1 calc R
C533 C 1.3365(3) -0.0184(3) 0.5732(2) 0.067(2) Uani 1 1 d .
H533 H 1.3932 -0.0149 0.5646 0.080 Uiso 1 1 calc R
C534 C 1.3198(5) -0.0433(3) 0.6202(2) 0.073(2) Uani 1 1 d .
H534 H 1.3665 -0.0605 0.6431 0.088 Uiso 1 1 calc R
C535 C 1.2384(5) -0.0428(3) 0.6328(2) 0.070(2) Uani 1 1 d .
H535 H 1.2264 -0.0562 0.6652 0.084 Uiso 1 1 calc R
C536 C 1.1695(3) -0.0224(3) 0.59806(17) 0.0481(15) Uani 1 1 d .
H536 H 1.1123 -0.0234 0.6078 0.058 Uiso 1 1 calc R
C541 C 0.9124(3) 0.3374(3) 0.41674(18) 0.0223(10) Uani 1 1 d U
C542 C 0.8321(3) 0.3910(2) 0.42773(17) 0.0237(11) Uani 1 1 d U
H542 H 0.7846 0.3736 0.4393 0.028 Uiso 1 1 calc R
C543 C 0.8201(4) 0.4715(3) 0.42192(19) 0.0297(12) Uani 1 1 d U
H543 H 0.7650 0.5066 0.4293 0.036 Uiso 1 1 calc R
C544 C 0.8910(4) 0.4982(3) 0.4051(2) 0.0347(13) Uani 1 1 d U
H544 H 0.8831 0.5512 0.4004 0.042 Uiso 1 1 calc R
C545 C 0.9709(4) 0.4470(3) 0.3955(2) 0.0372(13) Uani 1 1 d U
H545 H 1.0184 0.4651 0.3849 0.045 Uiso 1 1 calc R
C546 C 0.9837(4) 0.3680(3) 0.4014(2) 0.0339(12) Uani 1 1 d U
H546 H 1.0401 0.3340 0.3951 0.041 Uiso 1 1 calc R
O5 O 0.8306(2) 0.08225(18) 0.50018(13) 0.0360(8) Uani 1 1 d .
H5 H 0.8441 0.1145 0.5144 0.054 Uiso 1 1 calc R
C051 C 0.70925(14) 0.06098(9) 0.54752(6) 0.0413(11) Uani 1 1 d GU
C052 C 0.65026(16) 0.05871(10) 0.51119(6) 0.0533(13) Uani 1 1 d GU
H052 H 0.6726 0.0354 0.4831 0.064 Uiso 1 1 calc R
C053 C 0.55786(16) 0.09129(10) 0.51680(5) 0.0693(15) Uani 1 1 d GU
H053 H 0.5184 0.0898 0.4924 0.083 Uiso 1 1 calc R
C054 C 0.52447(14) 0.12611(9) 0.55882(5) 0.0653(16) Uani 1 1 d GU
H054 H 0.4627 0.1479 0.5626 0.078 Uiso 1 1 calc R
C055 C 0.58346(12) 0.12839(8) 0.59520(5) 0.0661(15) Uani 1 1 d GU
H055 H 0.5611 0.1517 0.6233 0.079 Uiso 1 1 calc R
C056 C 0.67589(12) 0.09579(8) 0.58959(6) 0.0526(12) Uani 1 1 d GU
H056 H 0.7154 0.0973 0.6140 0.063 Uiso 1 1 calc R
C057 C 0.8067(3) 0.0281(2) 0.53525(14) 0.0364(9) Uani 1 1 d .
H057 H 0.8139 -0.0195 0.5197 0.044 Uiso 1 1 calc R
C058 C 0.8682(3) 0.0071(3) 0.57906(17) 0.0653(13) Uani 1 1 d .
H05A H 0.9287 -0.0184 0.5692 0.098 Uiso 1 1 calc R
H05B H 0.8489 -0.0272 0.6026 0.098 Uiso 1 1 calc R
H05C H 0.8664 0.0534 0.5934 0.098 Uiso 1 1 calc R
Zn6 Zn 0.22993(3) 0.50220(2) 0.364465(17) 0.01920(12) Uani 1 1 d .
N61 N 0.2143(2) 0.4254(2) 0.42195(14) 0.0178(8) Uani 1 1 d U
N62 N 0.2255(3) 0.4214(2) 0.31802(14) 0.0205(9) Uani 1 1 d .
N63 N 0.2126(3) 0.58446(19) 0.30725(14) 0.0202(8) Uani 1 1 d .
N64 N 0.1973(2) 0.5902(2) 0.40974(14) 0.0205(9) Uani 1 1 d .
C6M1 C 0.1943(3) 0.5116(2) 0.48840(18) 0.0217(11) Uani 1 1 d .
C6M2 C 0.2353(3) 0.3101(2) 0.37888(18) 0.0189(10) Uani 1 1 d .
C6M3 C 0.2277(3) 0.5007(3) 0.23991(17) 0.0225(10) Uani 1 1 d .
C6M4 C 0.2013(3) 0.6991(3) 0.35060(19) 0.0256(11) Uani 1 1 d U
C6A1 C 0.2047(3) 0.4394(3) 0.47000(18) 0.0210(10) Uani 1 1 d U
C6A2 C 0.2234(3) 0.3485(2) 0.42156(17) 0.0197(10) Uani 1 1 d U
C6A3 C 0.2362(3) 0.3437(2) 0.33103(18) 0.0226(11) Uani 1 1 d .
C6A4 C 0.2355(3) 0.4290(2) 0.26797(18) 0.0206(10) Uani 1 1 d .
C6A5 C 0.2134(3) 0.5720(3) 0.25781(18) 0.0231(10) Uani 1 1 d .
C6A6 C 0.2001(3) 0.6636(2) 0.30872(18) 0.0235(10) Uani 1 1 d .
C6A7 C 0.2006(3) 0.6647(2) 0.39802(18) 0.0208(10) Uani 1 1 d U
C6A8 C 0.1951(3) 0.5794(3) 0.46097(17) 0.0244(11) Uani 1 1 d .
C6B1 C 0.2047(3) 0.3696(3) 0.49971(18) 0.0246(11) Uani 1 1 d U
H6B1 H 0.1978 0.3640 0.5334 0.030 Uiso 1 1 calc R
C6B2 C 0.2166(3) 0.3140(3) 0.46944(18) 0.0261(11) Uani 1 1 d U
H6B2 H 0.2198 0.2625 0.4783 0.031 Uiso 1 1 calc R
C6B3 C 0.2512(3) 0.3044(3) 0.28784(19) 0.0283(12) Uani 1 1 d .
H6B3 H 0.2592 0.2519 0.2862 0.034 Uiso 1 1 calc R
C6B4 C 0.2515(3) 0.3571(3) 0.25033(18) 0.0247(11) Uani 1 1 d .
H6B4 H 0.2609 0.3474 0.2178 0.030 Uiso 1 1 calc R
C6B5 C 0.1986(3) 0.6455(3) 0.22961(19) 0.0293(11) Uani 1 1 d .
H6B5 H 0.1951 0.6534 0.1957 0.035 Uiso 1 1 calc R
C6B6 C 0.1906(3) 0.7011(3) 0.25889(18) 0.0309(11) Uani 1 1 d .
H6B6 H 0.1808 0.7536 0.2494 0.037 Uiso 1 1 calc R
C6B7 C 0.2003(3) 0.7020(3) 0.44112(18) 0.0262(12) Uani 1 1 d .
H6B7 H 0.2020 0.7524 0.4426 0.031 Uiso 1 1 calc R
C6B8 C 0.1971(3) 0.6491(3) 0.4801(2) 0.0274(12) Uani 1 1 d .
H6B8 H 0.1964 0.6571 0.5129 0.033 Uiso 1 1 calc R
C611 C 0.18989(12) 0.51499(8) 0.54299(5) 0.0223(9) Uani 1 1 d G
C612 C 0.26521(13) 0.48066(9) 0.57284(5) 0.0248(10) Uani 1 1 d G
C613 C 0.25904(15) 0.48649(10) 0.62282(5) 0.0319(12) Uani 1 1 d G
H613 H 0.3094 0.4635 0.6428 0.038 Uiso 1 1 calc R
C614 C 0.17755(16) 0.52664(10) 0.64296(5) 0.0491(16) Uani 1 1 d G
H614 H 0.1734 0.5305 0.6764 0.059 Uiso 1 1 calc R
C615 C 0.10222(15) 0.56097(10) 0.61311(5) 0.0465(16) Uani 1 1 d G
H615 H 0.0477 0.5878 0.6266 0.056 Uiso 1 1 calc R
C616 C 0.10839(13) 0.55515(9) 0.56313(5) 0.0377(13) Uani 1 1 d G
H616 H 0.0580 0.5781 0.5432 0.045 Uiso 1 1 calc R
C621 C 0.24529(12) 0.22299(6) 0.38667(5) 0.0221(10) Uani 1 1 d GU
C622 C 0.32067(13) 0.17174(6) 0.41111(5) 0.0277(11) Uani 1 1 d GU
H622 H 0.3657 0.1900 0.4217 0.033 Uiso 1 1 calc R
C623 C 0.32867(16) 0.09321(6) 0.41965(6) 0.0378(13) Uani 1 1 d GU
H623 H 0.3791 0.0589 0.4360 0.045 Uiso 1 1 calc R
C624 C 0.26127(18) 0.06598(7) 0.40372(6) 0.0330(12) Uani 1 1 d GU
H624 H 0.2666 0.0135 0.4094 0.040 Uiso 1 1 calc R
C625 C 0.18597(16) 0.11729(8) 0.37928(6) 0.0354(13) Uani 1 1 d GU
H625 H 0.1409 0.0991 0.3686 0.043 Uiso 1 1 calc R
C626 C 0.17800(13) 0.19580(8) 0.37081(5) 0.0248(11) Uani 1 1 d GU
H626 H 0.1276 0.2301 0.3545 0.030 Uiso 1 1 calc R
C631 C 0.24090(14) 0.49883(9) 0.18624(4) 0.0225(11) Uani 1 1 d G
C632 C 0.31281(16) 0.51774(10) 0.16341(5) 0.0337(12) Uani 1 1 d G
H632 H 0.3542 0.5308 0.1818 0.040 Uiso 1 1 calc R
C633 C 0.32291(18) 0.51714(11) 0.11313(5) 0.0447(14) Uani 1 1 d G
H633 H 0.3710 0.5298 0.0978 0.054 Uiso 1 1 calc R
C634 C 0.26110(18) 0.49761(11) 0.08571(4) 0.0491(16) Uani 1 1 d GU
H634 H 0.2678 0.4972 0.0521 0.059 Uiso 1 1 calc R
C635 C 0.18915(16) 0.47865(10) 0.10858(4) 0.0427(14) Uani 1 1 d GU
H635 H 0.1478 0.4656 0.0902 0.051 Uiso 1 1 calc R
C636 C 0.17911(15) 0.47926(9) 0.15882(4) 0.0358(13) Uani 1 1 d G
H636 H 0.1310 0.4666 0.1741 0.043 Uiso 1 1 calc R
C641 C 0.2053(3) 0.7808(2) 0.34385(12) 0.0276(10) Uani 1 1 d .
C642 C 0.2749(3) 0.7984(2) 0.31881(14) 0.0385(12) Uani 1 1 d .
H642 H 0.3219 0.7587 0.3074 0.046 Uiso 1 1 calc R
C643 C 0.2758(3) 0.8760(3) 0.31018(15) 0.0423(11) Uani 1 1 d .
H643 H 0.3228 0.8874 0.2928 0.051 Uiso 1 1 calc R
C644 C 0.2084(4) 0.9336(2) 0.32717(14) 0.0432(11) Uani 1 1 d .
H644 H 0.2084 0.9849 0.3210 0.052 Uiso 1 1 calc R
C645 C 0.1416(4) 0.9171(2) 0.35287(16) 0.0538(15) Uani 1 1 d .
H645 H 0.0965 0.9569 0.3655 0.065 Uiso 1 1 calc R
C646 C 0.1385(3) 0.8419(2) 0.36088(14) 0.0393(13) Uani 1 1 d .
H646 H 0.0905 0.8320 0.3781 0.047 Uiso 1 1 calc R
O6 O 0.3767(2) 0.46073(18) 0.36843(14) 0.0334(8) Uani 1 1 d .
H6 H 0.3864 0.4220 0.3882 0.050 Uiso 1 1 calc R
C061 C 0.4875(3) 0.4992(3) 0.4117(2) 0.0331(12) Uani 1 1 d .
C062 C 0.5733(3) 0.4638(3) 0.4276(2) 0.0355(13) Uani 1 1 d .
H062 H 0.6144 0.4318 0.4078 0.043 Uiso 1 1 calc R
C063 C 0.6012(4) 0.4750(3) 0.4739(2) 0.0390(15) Uani 1 1 d .
H063 H 0.6609 0.4519 0.4840 0.047 Uiso 1 1 calc R
C064 C 0.5391(4) 0.5211(3) 0.5048(2) 0.0377(14) Uani 1 1 d .
H064 H 0.5560 0.5279 0.5358 0.045 Uiso 1 1 calc R
C065 C 0.4515(3) 0.5561(3) 0.4875(2) 0.0365(13) Uani 1 1 d .
H065 H 0.4089 0.5870 0.5072 0.044 Uiso 1 1 calc R
C066 C 0.4269(3) 0.5459(3) 0.4420(2) 0.0310(11) Uani 1 1 d .
H066 H 0.3682 0.5709 0.4310 0.037 Uiso 1 1 calc R
C067 C 0.4573(3) 0.4833(2) 0.36229(19) 0.0378(11) Uani 1 1 d .
H067 H 0.5052 0.4412 0.3494 0.045 Uiso 1 1 calc R
C068 C 0.4353(2) 0.5552(2) 0.32512(14) 0.0446(9) Uani 1 1 d .
H06A H 0.4136 0.5436 0.2954 0.067 Uiso 1 1 calc R
H06B H 0.4887 0.5700 0.3185 0.067 Uiso 1 1 calc R
H06C H 0.3898 0.5971 0.3381 0.067 Uiso 1 1 calc R
N011 N 0.1500(3) 0.9302(3) -0.05530(16) 0.0329(10) Uani 1 1 d .
H011 H 0.1978 0.9146 -0.0725 0.039 Uiso 1 1 calc R
N012 N 0.3331(3) 0.9806(2) 0.13727(14) 0.0240(9) Uani 1 1 d .
H012 H 0.2896 1.0074 0.1179 0.029 Uiso 1 1 calc R
N013 N 0.5657(3) 0.7486(2) -0.01622(14) 0.0253(10) Uani 1 1 d .
H013 H 0.5633 0.7387 0.0149 0.030 Uiso 1 1 calc R
O011 O 0.1052(2) 0.94574(19) 0.02195(12) 0.0285(8) Uani 1 1 d .
O012 O 0.4594(2) 0.87674(19) 0.14239(13) 0.0347(9) Uani 1 1 d .
O013 O 0.4812(2) 0.8132(2) -0.08109(13) 0.0392(10) Uani 1 1 d .
C11 C 0.2635(3) 0.9006(3) 0.00810(19) 0.0251(11) Uani 1 1 d .
C12 C 0.3315(3) 0.8628(3) -0.01942(18) 0.0238(11) Uani 1 1 d .
H12 H 0.3194 0.8510 -0.0501 0.029 Uiso 1 1 calc R
C13 C 0.4216(3) 0.8406(3) -0.00249(19) 0.0246(11) Uani 1 1 d .
C14 C 0.4389(3) 0.8574(2) 0.04332(16) 0.0231(11) Uani 1 1 d .
H14 H 0.4974 0.8402 0.0558 0.028 Uiso 1 1 calc R
C15 C 0.3680(3) 0.9003(2) 0.07080(18) 0.0224(11) Uani 1 1 d .
C16 C 0.2811(3) 0.9195(3) 0.05451(17) 0.0254(11) Uani 1 1 d .
H16 H 0.2337 0.9448 0.0739 0.030 Uiso 1 1 calc R
C17 C 0.1646(3) 0.9274(3) -0.00818(19) 0.0226(11) Uani 1 1 d .
C18 C 0.4934(3) 0.7977(3) -0.03666(19) 0.0250(11) Uani 1 1 d .
C19 C 0.3914(3) 0.9185(3) 0.12010(19) 0.0248(11) Uani 1 1 d .
N021 N 0.7567(3) 0.2522(2) 0.59167(14) 0.0299(10) Uani 1 1 d .
H021 H 0.7090 0.2652 0.6092 0.036 Uiso 1 1 calc R
N022 N 0.5755(3) 0.2055(2) 0.39594(14) 0.0230(9) Uani 1 1 d .
H22A H 0.6192 0.1779 0.4149 0.028 Uiso 1 1 calc R
N023 N 0.3437(2) 0.4400(2) 0.55002(14) 0.0219(9) Uani 1 1 d .
H23A H 0.3455 0.4507 0.5189 0.026 Uiso 1 1 calc R
O021 O 0.8056(2) 0.2341(2) 0.51378(13) 0.0358(9) Uani 1 1 d .
O022 O 0.4473(2) 0.30662(18) 0.39448(13) 0.0304(8) Uani 1 1 d .
O023 O 0.4287(3) 0.3731(2) 0.61550(13) 0.0419(11) Uani 1 1 d .
C21 C 0.6484(3) 0.2806(2) 0.52703(16) 0.0187(10) Uani 1 1 d .
C22 C 0.6300(3) 0.2633(2) 0.48141(17) 0.0191(10) Uani 1 1 d .
H22 H 0.6771 0.2363 0.4625 0.023 Uiso 1 1 calc R
C23 C 0.5423(3) 0.2857(2) 0.46334(18) 0.0217(11) Uani 1 1 d .
C24 C 0.4720(3) 0.3266(2) 0.49167(18) 0.0227(11) Uani 1 1 d .
H24 H 0.4129 0.3412 0.4801 0.027 Uiso 1 1 calc R
C25 C 0.4900(3) 0.3460(2) 0.53774(16) 0.0196(10) Uani 1 1 d .
C26 C 0.5763(3) 0.3214(3) 0.55581(18) 0.0236(11) Uani 1 1 d .
H26 H 0.5876 0.3314 0.5870 0.028 Uiso 1 1 calc R
C27 C 0.7434(3) 0.2551(3) 0.54301(18) 0.0241(11) Uani 1 1 d .
C28 C 0.4189(3) 0.3849(3) 0.57102(18) 0.0225(11) Uani 1 1 d .
C29 C 0.5181(3) 0.2678(3) 0.41482(17) 0.0201(10) Uani 1 1 d .

loop_
_atom_site_aniso_label
_atom_site_aniso_U_11
_atom_site_aniso_U_22
_atom_site_aniso_U_33
_atom_site_aniso_U_23
_atom_site_aniso_U_13
_atom_site_aniso_U_12
Zn1 0.0283(3) 0.0526(4) 0.0155(3) -0.0031(3) 0.0017(3) -0.0159(3)
N11 0.030(2) 0.059(3) 0.011(2) 0.0028(19) -0.0044(18) -0.008(2)
N12 0.031(2) 0.053(3) 0.015(2) -0.004(2) 0.0030(19) -0.021(2)
N13 0.040(3) 0.043(3) 0.014(2) -0.0060(19) 0.0039(19) -0.018(2)
N14 0.037(3) 0.058(3) 0.020(2) -0.001(2) 0.003(2) -0.025(2)
C1M1 0.021(3) 0.071(4) 0.007(2) 0.004(2) 0.0011(19) -0.014(2)
C1M2 0.033(3) 0.051(3) 0.031(3) -0.010(3) -0.006(2) -0.017(3)
C1M3 0.033(3) 0.044(3) 0.028(3) -0.006(3) 0.006(2) -0.016(3)
C1M4 0.055(4) 0.060(3) 0.017(3) -0.012(3) -0.001(3) -0.030(3)
C1A1 0.023(3) 0.072(3) 0.019(3) 0.009(2) -0.007(2) -0.002(2)
C1A2 0.030(3) 0.063(3) 0.015(2) -0.003(2) 0.000(2) -0.009(2)
C1A3 0.027(3) 0.056(3) 0.013(2) -0.003(2) 0.004(2) -0.018(2)
C1A4 0.036(3) 0.052(3) 0.015(2) 0.002(2) 0.008(2) -0.026(2)
C1A5 0.030(3) 0.048(3) 0.022(3) -0.021(2) 0.007(2) -0.016(2)
C1A6 0.039(3) 0.058(3) 0.026(3) -0.014(3) 0.003(2) -0.022(3)
C1A7 0.039(3) 0.061(3) 0.011(2) -0.006(2) 0.007(2) -0.031(3)
C1A8 0.032(3) 0.073(4) 0.026(3) -0.012(3) 0.002(3) -0.031(3)
C1B1 0.026(3) 0.078(3) 0.024(2) 0.009(2) 0.006(2) -0.009(2)
C1B2 0.044(3) 0.063(3) 0.027(3) 0.001(3) -0.002(3) -0.008(3)
C1B3 0.037(3) 0.048(3) 0.030(3) -0.008(2) 0.009(2) -0.018(2)
C1B4 0.032(3) 0.051(3) 0.035(3) -0.008(3) 0.006(2) -0.011(2)
C1B5 0.041(3) 0.050(3) 0.040(3) -0.010(3) 0.004(3) -0.015(3)
C1B6 0.037(3) 0.046(3) 0.033(3) -0.014(3) 0.000(3) -0.015(3)
C1B7 0.063(4) 0.066(4) 0.029(3) -0.007(3) 0.005(3) -0.043(3)
C1B8 0.037(3) 0.063(4) 0.037(3) -0.014(3) 0.015(3) -0.030(3)
C111 0.032(3) 0.084(4) 0.030(3) 0.002(3) 0.003(2) -0.015(3)
C112 0.027(3) 0.181(7) 0.019(3) -0.013(3) -0.005(2) -0.023(4)
C113 0.027(3) 0.205(8) 0.034(4) -0.014(4) -0.009(3) -0.017(4)
C114 0.027(3) 0.133(6) 0.042(4) -0.012(4) 0.003(3) -0.009(4)
C115 0.027(3) 0.083(4) 0.019(3) -0.003(3) -0.005(2) -0.020(3)
C116 0.016(3) 0.069(4) 0.027(3) 0.000(3) -0.004(2) -0.011(2)
C121 0.031(3) 0.051(3) 0.019(2) -0.006(2) 0.000(2) -0.010(2)
C122 0.048(4) 0.076(4) 0.026(3) -0.011(3) -0.010(3) -0.015(3)
C123 0.059(4) 0.051(3) 0.038(3) -0.010(3) -0.008(3) -0.015(3)
C124 0.057(3) 0.036(3) 0.040(3) 0.003(2) 0.006(3) -0.018(3)
C125 0.092(5) 0.058(4) 0.023(3) 0.005(2) -0.016(3) -0.032(3)
C126 0.070(4) 0.039(3) 0.038(3) -0.008(2) -0.002(3) -0.022(3)
C131 0.037(3) 0.044(3) 0.035(3) -0.008(3) 0.015(3) -0.015(3)
C132 0.042(3) 0.080(3) 0.042(3) -0.016(2) 0.015(2) -0.027(2)
C133 0.066(4) 0.114(4) 0.047(3) -0.022(3) 0.027(3) -0.036(3)
C134 0.041(4) 0.105(6) 0.084(6) 0.006(4) 0.025(4) -0.013(4)
C135 0.050(4) 0.098(4) 0.102(5) -0.008(4) 0.018(4) -0.025(3)
C136 0.040(3) 0.080(4) 0.082(4) -0.007(3) 0.015(3) -0.017(3)
C141 0.032(2) 0.061(3) 0.026(2) -0.018(2) 0.0137(16) -0.0336(19)
C142 0.111(4) 0.068(4) 0.075(4) -0.018(3) -0.043(3) -0.054(3)
C143 0.128(5) 0.086(4) 0.094(5) -0.028(4) -0.042(4) -0.060(4)
C144 0.097(4) 0.048(3) 0.087(4) -0.014(3) 0.027(4) -0.033(3)
C145 0.153(5) 0.058(3) 0.039(3) -0.019(3) -0.002(3) -0.043(3)
C146 0.126(4) 0.052(3) 0.034(3) -0.013(3) 0.004(3) -0.039(3)
O1 0.047(2) 0.0357(19) 0.027(2) -0.0004(16) -0.0112(18) -0.0090(17)
Zn2 0.0205(3) 0.0177(2) 0.0280(3) -0.0044(2) -0.0038(2) -0.0070(2)
N21 0.020(2) 0.0165(18) 0.031(2) -0.0064(16) -0.0038(18) -0.0065(15)
N22 0.022(2) 0.023(2) 0.032(2) -0.0042(18) -0.0078(19) -0.0040(17)
N23 0.018(2) 0.0195(18) 0.034(2) 0.0007(17) -0.0037(18) -0.0053(16)
N24 0.0161(19) 0.0217(18) 0.025(2) -0.0094(15) -0.0008(16) -0.0066(15)
C2M1 0.014(2) 0.025(2) 0.020(3) -0.0037(19) -0.0032(19) -0.0062(18)
C2M2 0.023(3) 0.015(2) 0.027(3) -0.010(2) -0.001(2) -0.0037(19)
C2M3 0.020(3) 0.035(3) 0.018(3) -0.008(2) -0.003(2) -0.013(2)
C2M4 0.028(3) 0.015(2) 0.029(3) -0.0042(19) -0.002(2) -0.0144(19)
C2A1 0.016(2) 0.018(2) 0.031(3) -0.0073(18) -0.0046(19) -0.0128(17)
C2A2 0.021(2) 0.019(2) 0.032(3) -0.013(2) -0.002(2) -0.0056(19)
C2A3 0.025(3) 0.017(2) 0.026(3) -0.0045(19) -0.004(2) -0.0074(19)
C2A4 0.031(3) 0.024(2) 0.022(3) 0.001(2) 0.000(2) -0.008(2)
C2A5 0.020(2) 0.025(2) 0.027(3) 0.001(2) 0.000(2) -0.008(2)
C2A6 0.028(3) 0.017(2) 0.026(3) -0.0053(19) 0.001(2) -0.0037(18)
C2A7 0.031(3) 0.0084(19) 0.029(3) -0.0006(18) -0.001(2) -0.0039(18)
C2A8 0.034(3) 0.0129(19) 0.022(2) -0.0063(17) 0.003(2) -0.0068(18)
C2B1 0.029(3) 0.021(2) 0.044(3) -0.005(2) -0.009(2) -0.011(2)
C2B2 0.021(3) 0.029(2) 0.038(3) -0.004(2) -0.005(2) -0.006(2)
C2B3 0.027(3) 0.027(3) 0.039(3) -0.012(2) 0.000(2) -0.001(2)
C2B4 0.023(3) 0.030(3) 0.035(3) -0.010(2) -0.012(2) 0.002(2)
C2B5 0.014(2) 0.031(2) 0.037(3) -0.007(2) -0.001(2) -0.012(2)
C2B6 0.027(3) 0.025(2) 0.039(3) -0.007(2) -0.005(2) -0.018(2)
C2B7 0.030(3) 0.022(2) 0.027(3) -0.0032(19) 0.003(2) -0.015(2)
C2B8 0.026(3) 0.039(3) 0.027(3) -0.005(2) -0.004(2) -0.006(2)
C211 0.023(3) 0.018(2) 0.026(3) -0.002(2) -0.001(2) -0.0111(19)
C212 0.014(2) 0.022(2) 0.036(3) -0.002(2) 0.001(2) -0.0080(18)
C213 0.038(3) 0.021(2) 0.014(2) -0.0068(19) -0.004(2) -0.009(2)
C214 0.028(3) 0.035(3) 0.025(3) 0.000(2) -0.010(2) -0.015(2)
C215 0.020(2) 0.020(2) 0.025(3) -0.0047(19) -0.002(2) -0.0052(18)
C216 0.025(3) 0.022(2) 0.020(3) -0.0079(19) 0.009(2) -0.0086(19)
C221 0.023(3) 0.030(2) 0.037(3) -0.001(2) -0.010(2) -0.007(2)
C222 0.047(3) 0.036(3) 0.028(3) 0.002(2) -0.011(3) -0.012(2)
C223 0.061(3) 0.031(3) 0.039(3) 0.014(2) -0.013(3) -0.026(2)
C224 0.056(3) 0.017(2) 0.057(4) 0.001(2) -0.017(3) -0.015(2)
C225 0.045(3) 0.023(2) 0.065(4) -0.020(3) -0.002(3) -0.005(2)
C226 0.028(3) 0.031(3) 0.054(3) -0.017(2) -0.003(2) -0.007(2)
C231 0.034(3) 0.027(2) 0.040(3) -0.005(2) -0.010(2) -0.015(2)
C232 0.062(4) 0.051(3) 0.033(3) 0.007(3) -0.005(3) -0.020(3)
C233 0.084(4) 0.056(3) 0.030(3) 0.004(3) -0.028(3) -0.024(3)
C234 0.053(3) 0.039(3) 0.053(3) -0.004(2) -0.037(3) -0.015(2)
C235 0.039(3) 0.064(3) 0.049(3) -0.009(3) -0.008(3) -0.015(3)
C236 0.027(3) 0.069(3) 0.041(3) -0.010(3) -0.006(2) -0.019(3)
C241 0.026(3) 0.0131(19) 0.036(3) -0.0046(19) -0.006(2) -0.0054(18)
C242 0.028(3) 0.026(2) 0.048(3) -0.010(2) 0.009(2) -0.011(2)
C243 0.030(3) 0.030(3) 0.056(4) -0.013(3) -0.002(3) -0.006(2)
C244 0.044(3) 0.017(2) 0.064(4) -0.002(2) -0.014(3) -0.016(2)
C245 0.029(3) 0.035(3) 0.081(5) -0.002(3) -0.009(3) -0.019(2)
C246 0.022(3) 0.025(2) 0.058(4) -0.001(2) 0.008(2) -0.012(2)
O2 0.054(2) 0.0268(14) 0.0443(19) -0.0096(13) 0.0172(15) -0.0201(14)
C021 0.054(3) 0.0317(18) 0.054(3) 0.0089(18) 0.027(2) -0.0121(18)
C022 0.056(3) 0.032(2) 0.063(3) 0.007(2) 0.002(2) -0.014(2)
C023 0.078(3) 0.053(3) 0.094(4) 0.021(3) 0.003(3) -0.023(3)
C024 0.071(3) 0.058(3) 0.105(4) 0.016(3) 0.029(3) -0.015(3)
C025 0.073(4) 0.048(3) 0.086(4) 0.000(3) 0.051(3) -0.021(2)
C026 0.089(3) 0.046(2) 0.059(3) -0.007(2) 0.035(3) -0.029(2)
C027 0.066(3) 0.047(2) 0.031(2) -0.0062(18) 0.010(2) -0.014(2)
C028 0.064(3) 0.048(2) 0.054(3) 0.005(2) 0.013(2) -0.011(2)
Zn3 0.0274(3) 0.0177(2) 0.0199(3) -0.0024(2) -0.0004(2) -0.0078(2)
N31 0.033(2) 0.0240(19) 0.017(2) -0.0023(17) -0.0044(18) -0.0113(17)
N32 0.040(2) 0.0232(19) 0.027(2) -0.0031(16) -0.0004(18) -0.0122(16)
N33 0.032(2) 0.0158(18) 0.018(2) 0.0005(16) -0.0028(18) -0.0058(17)
N34 0.025(2) 0.0220(19) 0.021(2) -0.0040(17) -0.0051(18) -0.0071(17)
C3M1 0.024(3) 0.030(2) 0.014(2) -0.004(2) 0.000(2) -0.004(2)
C3M2 0.042(3) 0.0152(19) 0.026(2) -0.0005(18) 0.001(2) -0.0118(18)
C3M3 0.032(3) 0.023(2) 0.030(3) -0.0133(19) -0.002(2) -0.0096(18)
C3M4 0.021(3) 0.025(2) 0.020(3) 0.000(2) -0.001(2) -0.013(2)
C3A1 0.023(3) 0.0102(18) 0.029(3) -0.0070(18) -0.002(2) -0.0009(17)
C3A2 0.031(3) 0.025(2) 0.030(3) -0.015(2) -0.002(2) -0.003(2)
C3A3 0.041(3) 0.0185(19) 0.025(2) -0.0039(17) 0.0008(19) -0.0115(17)
C3A4 0.041(3) 0.028(2) 0.017(2) 0.0031(18) -0.0061(18) -0.0186(19)
C3A5 0.035(3) 0.023(2) 0.017(3) -0.005(2) -0.003(2) -0.011(2)
C3A6 0.018(2) 0.019(2) 0.024(3) -0.003(2) 0.009(2) -0.0081(18)
C3A7 0.019(2) 0.024(2) 0.020(2) -0.0022(19) -0.002(2) -0.0061(19)
C3A8 0.017(2) 0.028(2) 0.018(2) 0.0004(19) -0.0028(18) -0.0048(17)
C3B1 0.046(3) 0.022(2) 0.022(3) -0.009(2) -0.003(2) -0.006(2)
C3B2 0.043(3) 0.020(2) 0.036(3) -0.013(2) 0.004(3) -0.010(2)
C3B3 0.059(3) 0.019(2) 0.031(3) 0.0050(18) -0.008(2) -0.0162(19)
C3B4 0.058(3) 0.028(2) 0.025(2) -0.0026(19) -0.002(2) -0.014(2)
C3B5 0.044(3) 0.0100(18) 0.028(3) -0.0099(18) -0.005(2) -0.0060(19)
C3B6 0.026(2) 0.024(2) 0.018(2) -0.0045(19) -0.0032(19) -0.0123(19)
C3B7 0.035(3) 0.020(2) 0.024(3) 0.005(2) -0.008(2) -0.013(2)
C3B8 0.026(3) 0.038(3) 0.021(3) 0.000(2) 0.000(2) -0.012(2)
C311 0.026(2) 0.024(2) 0.023(2) -0.0032(19) -0.0100(19) -0.0017(17)
C312 0.040(3) 0.056(3) 0.028(3) -0.007(3) 0.007(2) 0.006(3)
C313 0.032(3) 0.083(4) 0.033(3) -0.018(3) 0.007(3) 0.009(3)
C314 0.038(3) 0.052(3) 0.021(3) -0.022(2) 0.005(2) 0.002(2)
C315 0.026(3) 0.041(3) 0.026(3) -0.009(2) 0.003(2) -0.002(2)
C316 0.020(2) 0.026(2) 0.018(2) -0.0076(19) 0.0093(17) -0.0040(17)
C321 0.062(3) 0.021(2) 0.031(3) -0.001(2) 0.000(2) -0.020(2)
C322 0.073(4) 0.024(2) 0.050(3) -0.003(2) 0.001(3) -0.014(2)
C323 0.096(4) 0.033(3) 0.046(3) -0.006(2) -0.005(3) -0.025(3)
C324 0.102(4) 0.046(3) 0.041(3) 0.002(2) -0.009(3) -0.047(3)
C325 0.084(3) 0.048(3) 0.034(3) -0.007(2) -0.002(2) -0.037(2)
C326 0.068(3) 0.042(2) 0.032(3) -0.001(2) 0.000(2) -0.040(2)
C331 0.046(3) 0.022(2) 0.017(3) 0.0020(19) -0.006(2) -0.006(2)
C332 0.066(3) 0.036(2) 0.037(3) -0.006(2) 0.008(3) -0.028(2)
C333 0.095(5) 0.039(3) 0.047(4) -0.009(2) 0.036(3) -0.025(3)
C334 0.106(5) 0.028(3) 0.021(3) 0.008(2) 0.004(3) -0.006(3)
C335 0.051(3) 0.047(3) 0.039(3) -0.012(3) -0.020(3) 0.010(3)
C336 0.031(3) 0.040(3) 0.029(3) -0.009(2) 0.001(2) -0.003(2)
C341 0.029(3) 0.017(2) 0.015(2) -0.0014(18) 0.006(2) -0.0091(19)
C342 0.028(2) 0.026(2) 0.034(3) -0.001(2) -0.001(2) -0.0081(19)
C343 0.046(3) 0.022(2) 0.033(3) -0.013(2) 0.006(2) -0.021(2)
C344 0.068(4) 0.024(3) 0.033(3) 0.000(2) 0.008(3) -0.012(3)
C345 0.046(3) 0.034(3) 0.036(3) 0.000(2) -0.008(2) -0.011(2)
C346 0.034(3) 0.041(3) 0.029(3) 0.006(2) -0.003(2) -0.018(2)
O3 0.0265(17) 0.0286(16) 0.054(2) -0.0003(14) 0.0006(14) -0.0076(13)
C031 0.031(3) 0.034(2) 0.048(3) -0.001(2) -0.001(2) -0.022(2)
C032 0.032(3) 0.029(2) 0.063(4) -0.007(2) 0.011(3) -0.014(2)
C033 0.025(3) 0.046(3) 0.052(4) -0.003(3) 0.002(3) -0.016(3)
C034 0.037(3) 0.048(3) 0.055(4) -0.001(3) -0.005(3) -0.025(3)
C035 0.055(3) 0.041(3) 0.041(3) -0.006(2) 0.005(2) -0.021(2)
C036 0.027(3) 0.040(2) 0.055(3) -0.008(2) 0.004(2) -0.0024(19)
C037 0.030(2) 0.040(2) 0.041(2) -0.0039(19) 0.0025(18) -0.0229(19)
C038 0.060(3) 0.120(4) 0.051(3) -0.022(3) 0.025(2) -0.055(3)
Zn4 0.0309(3) 0.0390(3) 0.0178(3) -0.0028(3) 0.0004(3) -0.0115(3)
N41 0.024(2) 0.048(2) 0.018(2) -0.0029(19) -0.0011(18) -0.0088(19)
N42 0.029(2) 0.038(2) 0.034(3) -0.005(2) 0.004(2) -0.016(2)
N43 0.032(2) 0.036(2) 0.020(2) -0.0038(18) -0.0030(19) -0.0074(19)
N44 0.030(2) 0.054(3) 0.028(3) -0.003(2) 0.007(2) -0.017(2)
C4M1 0.036(3) 0.054(3) 0.033(3) -0.009(3) -0.004(3) -0.011(3)
C4M2 0.039(3) 0.040(3) 0.012(2) 0.007(2) -0.008(2) -0.009(2)
C4M3 0.031(3) 0.056(3) 0.017(3) -0.007(2) 0.004(2) -0.020(3)
C4M4 0.040(3) 0.034(3) 0.024(3) -0.007(2) 0.003(2) -0.021(2)
C4A1 0.040(3) 0.052(3) 0.016(3) 0.001(2) 0.001(2) -0.022(3)
C4A2 0.043(3) 0.048(3) 0.031(3) -0.010(3) 0.001(3) -0.024(3)
C4A3 0.040(3) 0.030(2) 0.017(3) -0.006(2) -0.003(2) -0.014(2)
C4A4 0.034(3) 0.043(3) 0.025(3) 0.004(2) 0.001(2) -0.017(2)
C4A5 0.032(3) 0.044(3) 0.027(3) -0.011(2) -0.005(2) -0.014(2)
C4A6 0.044(3) 0.033(2) 0.025(3) 0.003(2) -0.014(2) -0.016(2)
C4A7 0.037(3) 0.038(3) 0.026(3) 0.006(2) -0.012(2) -0.010(2)
C4A8 0.037(3) 0.053(3) 0.019(3) -0.004(2) 0.002(2) -0.016(2)
C4B1 0.042(4) 0.069(4) 0.032(3) -0.006(3) 0.001(3) -0.024(3)
C4B2 0.054(4) 0.046(3) 0.041(3) -0.008(3) 0.011(3) -0.026(3)
C4B3 0.054(4) 0.042(3) 0.019(3) 0.001(2) -0.002(3) -0.017(3)
C4B4 0.029(3) 0.045(3) 0.025(3) -0.006(2) 0.000(2) -0.013(2)
C4B5 0.045(3) 0.063(4) 0.030(3) 0.003(3) 0.009(3) -0.033(3)
C4B6 0.045(3) 0.044(3) 0.035(3) 0.009(2) -0.005(3) -0.020(3)
C4B7 0.030(3) 0.053(3) 0.035(3) 0.012(3) -0.001(2) 0.000(3)
C4B8 0.035(3) 0.061(3) 0.029(3) 0.002(2) -0.005(2) 0.006(3)
C411 0.025(3) 0.053(3) 0.021(2) -0.002(2) -0.006(2) -0.014(2)
C412 0.039(3) 0.069(3) 0.033(3) -0.001(2) -0.003(3) -0.016(2)
C413 0.031(3) 0.074(3) 0.041(3) -0.003(3) -0.008(3) -0.015(2)
C414 0.020(3) 0.083(4) 0.033(3) 0.000(3) -0.006(2) -0.018(3)
C415 0.020(3) 0.060(3) 0.036(3) -0.010(3) 0.004(2) -0.007(2)
C416 0.027(3) 0.045(3) 0.022(3) -0.004(2) -0.005(2) -0.012(2)
C421 0.037(3) 0.045(3) 0.034(3) 0.003(2) -0.006(2) -0.018(2)
C422 0.046(3) 0.043(3) 0.045(3) -0.004(2) -0.013(3) -0.018(2)
C423 0.048(3) 0.045(3) 0.051(4) -0.002(3) -0.004(3) -0.021(3)
C424 0.076(4) 0.050(3) 0.041(3) 0.008(3) -0.021(3) -0.030(3)
C425 0.100(4) 0.047(3) 0.042(3) 0.007(3) -0.029(3) -0.032(3)
C426 0.088(4) 0.052(3) 0.023(3) 0.005(2) -0.024(3) -0.025(3)
C431 0.039(3) 0.046(3) 0.036(3) 0.001(3) 0.007(3) -0.013(3)
C432 0.075(4) 0.108(4) 0.057(4) -0.036(3) 0.033(3) -0.038(3)
C433 0.076(5) 0.126(5) 0.071(5) -0.037(4) 0.034(4) -0.033(4)
C434 0.070(5) 0.073(4) 0.054(4) -0.009(3) 0.039(4) -0.015(4)
C435 0.035(3) 0.170(7) 0.045(3) -0.002(4) 0.010(3) -0.030(4)
C436 0.045(3) 0.141(5) 0.028(3) -0.018(3) 0.014(2) -0.038(3)
C441 0.039(2) 0.035(2) 0.039(3) -0.0057(19) 0.0057(18) -0.0221(17)
C442 0.130(4) 0.042(3) 0.062(4) -0.002(3) -0.026(3) -0.027(3)
C443 0.140(5) 0.039(3) 0.078(4) -0.014(3) -0.024(4) -0.032(3)
C444 0.101(4) 0.036(3) 0.050(3) -0.010(2) 0.011(3) -0.040(3)
C445 0.156(5) 0.048(3) 0.042(3) 0.008(3) -0.002(3) -0.051(3)
C446 0.125(4) 0.042(3) 0.039(3) 0.003(2) -0.023(3) -0.047(3)
O4 0.048(2) 0.051(2) 0.0189(19) -0.0053(17) -0.0023(17) -0.0168(19)
Zn5 0.0162(3) 0.0183(2) 0.0232(3) -0.0045(2) -0.0019(2) -0.0047(2)
N51 0.018(2) 0.0199(18) 0.020(2) -0.0016(16) -0.0016(16) -0.0027(15)
N52 0.019(2) 0.0148(17) 0.022(2) -0.0051(15) -0.0007(17) -0.0061(15)
N53 0.019(2) 0.0228(18) 0.021(2) -0.0075(16) -0.0002(16) -0.0100(16)
N54 0.019(2) 0.0158(17) 0.024(2) 0.0008(15) -0.0036(15) -0.0078(15)
C5M1 0.020(2) 0.018(2) 0.023(3) -0.0064(19) 0.003(2) -0.0063(18)
C5M2 0.024(3) 0.019(2) 0.025(3) -0.001(2) 0.001(2) -0.007(2)
C5M3 0.020(3) 0.020(2) 0.030(3) -0.003(2) 0.000(2) 0.0010(19)
C5M4 0.009(2) 0.028(2) 0.027(3) -0.005(2) 0.0045(19) -0.0038(18)
C5A1 0.024(3) 0.025(2) 0.017(2) -0.0068(19) 0.0017(19) -0.0024(19)
C5A2 0.022(3) 0.022(2) 0.023(3) -0.0026(19) 0.002(2) -0.0072(19)
C5A3 0.021(3) 0.024(2) 0.026(3) -0.006(2) 0.002(2) 0.000(2)
C5A4 0.013(2) 0.021(2) 0.026(3) -0.008(2) -0.004(2) -0.0023(18)
C5A5 0.019(2) 0.030(2) 0.019(2) -0.009(2) -0.002(2) -0.0094(19)
C5A6 0.0085(19) 0.025(2) 0.026(2) -0.0043(19) 0.0035(18) -0.0127(17)
C5A7 0.011(2) 0.032(2) 0.021(2) -0.005(2) -0.0015(18) -0.0100(18)
C5A8 0.0072(19) 0.025(2) 0.018(2) -0.0020(17) -0.0013(16) -0.0030(16)
C5B1 0.019(2) 0.029(2) 0.022(2) -0.005(2) -0.0022(19) -0.011(2)
C5B2 0.035(3) 0.015(2) 0.034(3) -0.006(2) -0.007(2) -0.014(2)
C5B3 0.027(3) 0.014(2) 0.030(3) 0.003(2) -0.009(2) -0.0041(19)
C5B4 0.030(3) 0.022(2) 0.031(3) 0.001(2) -0.005(2) -0.007(2)
C5B5 0.027(3) 0.028(2) 0.021(2) -0.004(2) -0.005(2) -0.011(2)
C5B6 0.021(2) 0.027(2) 0.027(3) -0.004(2) -0.001(2) -0.0061(19)
C5B7 0.025(3) 0.021(2) 0.032(3) 0.005(2) -0.010(2) -0.004(2)
C5B8 0.026(2) 0.0083(17) 0.027(2) 0.0018(16) -0.0123(19) -0.0066(17)
C511 0.020(2) 0.018(2) 0.017(2) -0.0010(18) -0.002(2) -0.0075(18)
C512 0.024(2) 0.021(2) 0.016(2) -0.0007(18) -0.0103(19) -0.0105(18)
C513 0.020(3) 0.031(2) 0.027(3) -0.003(2) -0.001(2) -0.010(2)
C514 0.022(3) 0.026(2) 0.024(3) -0.004(2) -0.006(2) -0.009(2)
C515 0.025(3) 0.042(3) 0.022(3) -0.006(2) 0.001(2) -0.022(2)
C516 0.032(3) 0.024(2) 0.014(2) -0.0052(18) 0.002(2) -0.011(2)
C521 0.022(2) 0.0110(19) 0.030(3) -0.0040(19) -0.005(2) -0.0047(17)
C522 0.043(3) 0.025(2) 0.036(3) -0.008(2) 0.001(3) -0.011(2)
C523 0.056(4) 0.044(3) 0.031(3) 0.009(2) -0.019(3) -0.018(3)
C524 0.036(3) 0.024(2) 0.063(4) 0.004(3) -0.028(3) -0.012(2)
C525 0.019(2) 0.029(3) 0.077(4) -0.019(3) -0.007(3) -0.012(2)
C526 0.030(3) 0.026(2) 0.044(3) -0.012(2) 0.011(2) -0.020(2)
C531 0.026(2) 0.021(2) 0.023(3) -0.006(2) -0.009(2) -0.0003(19)
C532 0.041(3) 0.058(3) 0.039(3) -0.009(3) -0.012(3) -0.006(3)
C533 0.024(3) 0.091(5) 0.081(5) -0.038(4) -0.028(3) 0.000(3)
C534 0.081(5) 0.042(3) 0.084(5) -0.028(3) -0.056(4) 0.011(3)
C535 0.093(5) 0.070(4) 0.048(4) 0.011(3) -0.031(4) -0.031(4)
C536 0.048(3) 0.064(4) 0.038(3) -0.005(3) -0.013(3) -0.026(3)
C541 0.019(2) 0.029(2) 0.023(2) -0.0042(19) -0.0047(19) -0.0124(18)
C542 0.019(2) 0.024(2) 0.029(3) -0.0041(19) -0.009(2) -0.0071(18)
C543 0.034(3) 0.019(2) 0.034(3) -0.006(2) -0.009(2) -0.003(2)
C544 0.038(3) 0.024(2) 0.041(3) -0.006(2) -0.010(3) -0.007(2)
C545 0.040(3) 0.022(2) 0.056(3) -0.001(2) 0.005(3) -0.020(2)
C546 0.028(3) 0.027(2) 0.049(3) -0.012(2) -0.004(2) -0.009(2)
O5 0.0423(17) 0.0274(14) 0.0381(17) -0.0101(12) 0.0181(14) -0.0098(13)
C051 0.040(2) 0.038(2) 0.041(3) 0.0066(17) 0.0078(19) -0.0087(17)
C052 0.053(3) 0.052(3) 0.053(3) 0.006(2) 0.009(2) -0.016(2)
C053 0.063(3) 0.069(3) 0.075(3) 0.030(3) -0.006(3) -0.032(3)
C054 0.034(2) 0.051(3) 0.103(4) 0.024(3) 0.017(2) -0.012(2)
C055 0.062(3) 0.044(2) 0.087(4) 0.001(2) 0.046(3) -0.015(2)
C056 0.058(3) 0.039(2) 0.062(3) -0.0013(19) 0.036(2) -0.020(2)
C057 0.039(2) 0.031(2) 0.037(2) -0.0017(16) 0.0135(17) -0.0094(17)
C058 0.060(3) 0.075(3) 0.051(3) 0.006(2) 0.002(2) -0.011(3)
Zn6 0.0235(3) 0.0165(2) 0.0185(3) -0.0033(2) -0.0006(2) -0.0070(2)
N61 0.019(2) 0.0186(17) 0.016(2) -0.0008(16) 0.0037(16) -0.0074(15)
N62 0.025(2) 0.0177(18) 0.022(2) -0.0008(16) 0.0031(17) -0.0110(16)
N63 0.0309(19) 0.0147(16) 0.0154(19) -0.0010(14) -0.0003(15) -0.0080(14)
N64 0.015(2) 0.0203(19) 0.026(2) -0.0099(17) 0.0036(17) -0.0028(16)
C6M1 0.020(2) 0.018(2) 0.024(3) -0.0039(19) -0.005(2) -0.0016(18)
C6M2 0.015(2) 0.0118(19) 0.029(3) -0.0015(19) -0.006(2) -0.0029(17)
C6M3 0.026(2) 0.024(2) 0.017(2) 0.0083(17) -0.0045(18) -0.0104(17)
C6M4 0.021(2) 0.025(2) 0.034(3) -0.015(2) 0.0040(19) -0.0073(17)
C6A1 0.017(2) 0.024(2) 0.024(2) -0.0039(18) -0.0009(18) -0.0087(17)
C6A2 0.020(2) 0.020(2) 0.023(2) -0.0010(19) 0.001(2) -0.0119(18)
C6A3 0.024(3) 0.020(2) 0.025(3) -0.004(2) -0.009(2) -0.0060(19)
C6A4 0.022(3) 0.020(2) 0.024(3) -0.003(2) 0.001(2) -0.0115(19)
C6A5 0.025(2) 0.020(2) 0.025(2) -0.0039(17) -0.0009(17) -0.0078(16)
C6A6 0.027(2) 0.0159(18) 0.026(2) -0.0036(16) 0.0026(17) -0.0046(15)
C6A7 0.018(2) 0.017(2) 0.028(3) 0.0007(19) 0.001(2) -0.0070(17)
C6A8 0.016(2) 0.039(3) 0.013(2) -0.008(2) -0.0006(18) 0.001(2)
C6B1 0.030(3) 0.028(2) 0.018(2) 0.002(2) -0.002(2) -0.013(2)
C6B2 0.022(2) 0.031(2) 0.027(3) -0.001(2) 0.002(2) -0.012(2)
C6B3 0.039(3) 0.012(2) 0.032(3) -0.004(2) 0.001(2) -0.0047(19)
C6B4 0.025(2) 0.035(2) 0.018(2) -0.004(2) 0.0019(19) -0.014(2)
C6B5 0.044(2) 0.024(2) 0.021(2) -0.0013(17) 0.0005(18) -0.0130(17)
C6B6 0.045(2) 0.0183(19) 0.029(2) -0.0046(17) 0.0010(19) -0.0080(17)
C6B7 0.026(3) 0.022(2) 0.029(3) -0.010(2) 0.000(2) -0.002(2)
C6B8 0.020(3) 0.027(2) 0.031(3) -0.008(2) -0.001(2) -0.001(2)
C611 0.023(2) 0.029(2) 0.017(2) -0.0038(18) 0.0073(17) -0.0099(18)
C612 0.026(2) 0.025(2) 0.023(3) -0.0050(19) -0.0059(19) -0.0060(18)
C613 0.035(3) 0.037(3) 0.016(2) -0.006(2) -0.008(2) 0.001(2)
C614 0.049(4) 0.056(3) 0.028(3) -0.005(3) -0.004(3) 0.005(3)
C615 0.033(3) 0.064(4) 0.029(3) -0.017(3) 0.001(2) 0.010(3)
C616 0.017(2) 0.053(3) 0.032(3) -0.014(2) -0.011(2) 0.010(2)
C621 0.026(2) 0.024(2) 0.020(2) -0.0059(19) 0.003(2) -0.0118(19)
C622 0.034(3) 0.0149(19) 0.032(3) -0.0054(19) -0.002(2) -0.0046(19)
C623 0.057(3) 0.017(2) 0.031(3) 0.006(2) -0.005(2) -0.002(2)
C624 0.062(3) 0.019(2) 0.025(3) -0.004(2) 0.001(2) -0.022(2)
C625 0.043(3) 0.042(3) 0.028(3) -0.014(2) 0.009(2) -0.019(2)
C626 0.028(2) 0.025(2) 0.023(2) -0.0145(19) 0.0072(19) -0.0080(18)
C631 0.034(3) 0.0136(19) 0.025(3) -0.0062(18) 0.001(2) -0.0129(18)
C632 0.043(3) 0.037(2) 0.031(3) -0.007(2) 0.003(2) -0.026(2)
C633 0.067(4) 0.035(2) 0.037(3) 0.004(2) 0.011(3) -0.027(2)
C634 0.081(4) 0.040(3) 0.023(3) -0.010(2) -0.002(3) -0.011(3)
C635 0.072(4) 0.033(2) 0.022(3) 0.001(2) -0.018(3) -0.015(3)
C636 0.048(3) 0.024(2) 0.037(3) -0.002(2) -0.017(3) -0.012(2)
C641 0.039(2) 0.027(2) 0.022(2) -0.0082(19) 0.003(2) -0.0164(19)
C642 0.052(3) 0.036(2) 0.030(3) -0.017(2) 0.014(2) -0.013(2)
C643 0.059(3) 0.048(2) 0.036(3) -0.004(2) 0.012(2) -0.041(2)
C644 0.087(3) 0.026(2) 0.029(2) -0.0111(18) 0.007(2) -0.033(2)
C645 0.089(4) 0.018(2) 0.055(4) -0.014(2) 0.030(3) -0.017(2)
C646 0.055(3) 0.023(2) 0.043(3) -0.008(2) 0.014(2) -0.017(2)
O6 0.0216(16) 0.0226(14) 0.060(2) -0.0021(13) -0.0050(14) -0.0129(12)
C061 0.026(2) 0.033(2) 0.041(3) 0.0022(19) 0.008(2) -0.0127(18)
C062 0.025(3) 0.037(2) 0.050(3) -0.011(2) 0.009(2) -0.016(2)
C063 0.028(3) 0.029(3) 0.056(4) 0.010(3) -0.011(3) -0.006(2)
C064 0.044(3) 0.037(3) 0.036(3) 0.001(3) 0.002(3) -0.020(3)
C065 0.022(2) 0.033(2) 0.058(4) -0.010(2) 0.014(2) -0.0123(19)
C066 0.021(2) 0.033(2) 0.041(3) -0.003(2) 0.0007(19) -0.0125(18)
C067 0.027(2) 0.036(2) 0.056(3) -0.015(2) 0.0071(19) -0.0150(17)
C068 0.038(2) 0.056(2) 0.048(2) -0.0058(19) 0.0058(17) -0.0274(18)
N011 0.018(2) 0.057(2) 0.026(2) -0.0027(19) 0.0044(17) -0.0169(18)
N012 0.024(2) 0.030(2) 0.018(2) -0.0062(17) -0.0053(18) -0.0063(17)
N013 0.027(2) 0.032(2) 0.013(2) 0.0013(17) 0.0005(17) -0.0042(18)
O011 0.0207(17) 0.0383(16) 0.0248(18) -0.0057(13) 0.0038(14) -0.0059(13)
O012 0.031(2) 0.0333(17) 0.034(2) -0.0124(15) -0.0147(16) 0.0018(14)
O013 0.031(2) 0.058(2) 0.021(2) -0.0053(17) 0.0013(16) -0.0027(17)
C11 0.019(2) 0.029(2) 0.031(3) -0.0025(19) -0.0057(19) -0.0123(18)
C12 0.024(3) 0.025(2) 0.024(3) -0.0097(18) -0.002(2) -0.0070(19)
C13 0.017(2) 0.025(2) 0.032(3) -0.001(2) -0.002(2) -0.0065(18)
C14 0.031(3) 0.0183(19) 0.015(2) -0.0026(17) -0.0009(19) -0.0003(18)
C15 0.025(3) 0.019(2) 0.023(3) -0.0032(19) -0.001(2) -0.0066(19)
C16 0.030(3) 0.029(2) 0.017(2) -0.0046(18) 0.0079(19) -0.0098(19)
C17 0.025(3) 0.0190(19) 0.024(3) -0.0021(18) -0.001(2) -0.0073(17)
C18 0.025(2) 0.027(2) 0.024(3) -0.0067(19) 0.003(2) -0.0094(18)
C19 0.028(3) 0.020(2) 0.029(3) -0.009(2) -0.001(2) -0.009(2)
N021 0.019(2) 0.051(2) 0.014(2) -0.0047(17) -0.0025(16) -0.0023(17)
N022 0.018(2) 0.0229(19) 0.021(2) -0.0071(16) -0.0068(17) 0.0053(16)
N023 0.022(2) 0.0242(19) 0.016(2) -0.0077(16) 0.0029(17) -0.0001(16)
O021 0.0246(18) 0.055(2) 0.030(2) -0.0189(16) 0.0008(15) -0.0113(15)
O022 0.0264(19) 0.0245(15) 0.036(2) -0.0098(14) -0.0114(15) 0.0014(13)
O023 0.040(2) 0.046(2) 0.021(2) 0.0002(16) -0.0052(17) 0.0128(17)
C21 0.022(2) 0.0169(17) 0.014(2) -0.0001(15) 0.0035(17) -0.0023(15)
C22 0.013(2) 0.0149(17) 0.030(3) -0.0036(16) -0.0071(18) -0.0034(15)
C23 0.021(2) 0.021(2) 0.023(3) -0.0043(19) 0.000(2) -0.0062(18)
C24 0.012(2) 0.028(2) 0.032(3) -0.0030(19) -0.0040(19) -0.0100(17)
C25 0.025(2) 0.021(2) 0.011(2) -0.0044(17) 0.0001(18) -0.0039(18)
C26 0.027(3) 0.024(2) 0.017(2) 0.0048(17) -0.0051(19) -0.0064(19)
C27 0.019(2) 0.030(2) 0.026(3) -0.0063(19) -0.002(2) -0.0089(18)
C28 0.020(2) 0.025(2) 0.019(3) -0.0004(18) -0.0052(18) -0.0016(17)
C29 0.015(2) 0.024(2) 0.022(3) 0.0001(19) -0.0031(19) -0.0082(18)

loop_
_atom_type_symbol
_atom_type_description
_atom_type_scat_dispersion_real
_atom_type_scat_dispersion_imag
_atom_type_scat_source
C C 0.0033 0.0016 'International Tables Vol C Tables 4.2.6.8 and 6.1.1.4'
H H 0.0000 0.0000 'International Tables Vol C Tables 4.2.6.8 and 6.1.1.4'
N N 0.0061 0.0033 'International Tables Vol C Tables 4.2.6.8 and 6.1.1.4'
O O 0.0106 0.0060 'International Tables Vol C Tables 4.2.6.8 and 6.1.1.4'
Zn Zn 0.2839 1.4301 'International Tables Vol C Tables 4.2.6.8 and 6.1.1.4'

loop_
_geom_angle_atom_site_label_1
_geom_angle_atom_site_label_2
_geom_angle_atom_site_label_3
_geom_angle
N14 Zn1 N13 88.83(18)
N14 Zn1 N12 165.23(17)
N13 Zn1 N12 89.28(17)
N14 Zn1 N11 89.67(19)
N13 Zn1 N11 166.93(17)
N12 Zn1 N11 88.88(18)
N14 Zn1 O1 96.64(16)
N13 Zn1 O1 98.60(15)
N12 Zn1 O1 98.13(16)
N11 Zn1 O1 94.47(15)
C1A2 N11 C1A1 106.9(4)
C1A2 N11 Zn1 126.8(4)
C1A1 N11 Zn1 125.1(4)
C1A3 N12 C1A4 109.8(4)
C1A3 N12 Zn1 125.8(3)
C1A4 N12 Zn1 124.2(4)
C1A6 N13 C1A5 107.5(4)
C1A6 N13 Zn1 126.9(4)
C1A5 N13 Zn1 125.4(4)
C1A7 N14 C1A8 107.9(5)
C1A7 N14 Zn1 126.7(4)
C1A8 N14 Zn1 125.3(4)
C1A8 C1M1 C1A1 125.7(5)
C1A8 C1M1 C111 117.1(5)
C1A1 C1M1 C111 117.1(5)
C1A2 C1M2 C1A3 124.4(5)
C1A2 C1M2 C121 116.7(5)
C1A3 C1M2 C121 118.4(5)
C1A5 C1M3 C1A4 124.8(5)
C1A5 C1M3 C131 117.4(4)
C1A4 C1M3 C131 117.7(4)
C1A6 C1M4 C1A7 122.2(5)
C1A6 C1M4 C141 116.8(5)
C1A7 C1M4 C141 121.0(5)
N11 C1A1 C1M1 126.1(5)
N11 C1A1 C1B1 109.4(5)
C1M1 C1A1 C1B1 124.5(5)
N11 C1A2 C1M2 124.9(5)
N11 C1A2 C1B2 111.7(5)
C1M2 C1A2 C1B2 123.3(5)
N12 C1A3 C1M2 127.6(5)
N12 C1A3 C1B3 110.0(4)
C1M2 C1A3 C1B3 122.2(5)
C1M3 C1A4 N12 129.3(5)
C1M3 C1A4 C1B4 123.9(5)
N12 C1A4 C1B4 106.8(5)
C1M3 C1A5 N13 126.2(5)
C1M3 C1A5 C1B5 126.1(5)
N13 C1A5 C1B5 107.6(5)
N13 C1A6 C1M4 126.6(5)
N13 C1A6 C1B6 110.9(5)
C1M4 C1A6 C1B6 122.3(5)
N14 C1A7 C1M4 127.7(5)
N14 C1A7 C1B7 109.9(5)
C1M4 C1A7 C1B7 122.4(5)
C1M1 C1A8 N14 125.9(5)
C1M1 C1A8 C1B8 126.4(5)
N14 C1A8 C1B8 107.4(5)
C1B2 C1B1 C1A1 106.5(5)
C1B2 C1B1 H1B1 126.7
C1A1 C1B1 H1B1 126.7
C1B1 C1B2 C1A2 105.4(5)
C1B1 C1B2 H1B2 127.3
C1A2 C1B2 H1B2 127.3
C1B4 C1B3 C1A3 104.3(5)
C1B4 C1B3 H1B3 127.8
C1A3 C1B3 H1B3 127.8
C1B3 C1B4 C1A4 109.0(5)
C1B3 C1B4 H1B4 125.5
C1A4 C1B4 H1B4 125.5
C1B6 C1B5 C1A5 108.1(5)
C1B6 C1B5 H1B5 125.9
C1A5 C1B5 H1B5 125.9
C1B5 C1B6 C1A6 105.8(5)
C1B5 C1B6 H1B6 127.1
C1A6 C1B6 H1B6 127.1
C1B8 C1B7 C1A7 105.8(5)
C1B8 C1B7 H1B7 127.1
C1A7 C1B7 H1B7 127.1
C1B7 C1B8 C1A8 108.9(5)
C1B7 C1B8 H1B8 125.5
C1A8 C1B8 H1B8 125.5
C112 C111 C116 120.0
C112 C111 C1M1 118.4(3)
C116 C111 C1M1 121.5(3)
C111 C112 C113 120.0
C111 C112 H112 120.0
C113 C112 H112 120.0
C114 C113 C112 120.0
C114 C113 H113 120.0
C112 C113 H113 120.0
C113 C114 C115 120.0
C113 C114 H114 120.0
C115 C114 H114 120.0
C116 C115 C114 120.0
C116 C115 H115 120.0
C114 C115 H115 120.0
C115 C116 C111 120.0
C115 C116 N011 122.3(3)
C111 C116 N011 117.7(3)
C122 C121 C126 116.0(3)
C122 C121 C1M2 122.1(4)
C126 C121 C1M2 121.9(4)
C121 C122 C123 122.6(3)
C121 C122 H122 118.7
C123 C122 H122 118.7
C124 C123 C122 118.9(4)
C124 C123 H123 120.5
C122 C123 H123 120.5
C125 C124 C123 119.6(4)
C125 C124 H124 120.2
C123 C124 H124 120.2
C124 C125 C126 120.8(4)
C124 C125 H125 119.6
C126 C125 H125 119.6
C125 C126 C121 122.0(4)
C125 C126 H126 119.0
C121 C126 H126 119.0
C132 C131 C136 120.0
C132 C131 C1M3 119.6(2)
C136 C131 C1M3 120.4(2)
C133 C132 C131 120.0
C133 C132 H132 120.0
C131 C132 H132 120.0
C132 C133 C134 120.0
C132 C133 H133 120.0
C134 C133 H133 120.0
C135 C134 C133 120.0
C135 C134 H134 120.0
C133 C134 H134 120.0
C134 C135 C136 120.0
C134 C135 H135 120.0
C136 C135 H135 120.0
C135 C136 C131 120.0
C135 C136 H136 120.0
C131 C136 H136 120.0
C142 C141 C146 120.1
C142 C141 C1M4 117.6(2)
C146 C141 C1M4 122.4(2)
C141 C142 C143 119.9
C141 C142 H142 120.1
C143 C142 H142 120.1
C144 C143 C142 120.1
C144 C143 H143 120.0
C142 C143 H143 120.0
C143 C144 C145 119.9
C143 C144 H144 120.0
C145 C144 H144 120.0
C146 C145 C144 120.1
C146 C145 H145 120.0
C144 C145 H145 120.0
C145 C146 C141 120.0
C145 C146 H146 120.0
C141 C146 H146 120.0
Zn1 O1 H1 109.5
Zn1 O1 H1A 111.1
H1 O1 H1A 81.8
N23 Zn2 N24 88.57(15)
N23 Zn2 N22 89.72(15)
N24 Zn2 N22 170.15(17)
N23 Zn2 N21 167.57(17)
N24 Zn2 N21 89.97(15)
N22 Zn2 N21 89.62(15)
N23 Zn2 O2 92.15(15)
N24 Zn2 O2 95.30(14)
N22 Zn2 O2 94.46(15)
N21 Zn2 O2 100.28(15)
C2A2 N21 C2A1 107.8(4)
C2A2 N21 Zn2 126.1(3)
C2A1 N21 Zn2 124.9(3)
C2A3 N22 C2A4 107.0(4)
C2A3 N22 Zn2 126.1(3)
C2A4 N22 Zn2 125.5(3)
C2A5 N23 C2A6 103.9(4)
C2A5 N23 Zn2 125.9(3)
C2A6 N23 Zn2 128.0(3)
C2A8 N24 C2A7 106.2(4)
C2A8 N24 Zn2 126.6(3)
C2A7 N24 Zn2 127.1(3)
C2A8 C2M1 C2A1 123.6(4)
C2A8 C2M1 C211 117.8(4)
C2A1 C2M1 C211 118.6(4)
C2A2 C2M2 C2A3 124.2(4)
C2A2 C2M2 C221 117.8(4)
C2A3 C2M2 C221 117.8(4)
C2A4 C2M3 C2A5 125.9(4)
C2A4 C2M3 C231 116.2(4)
C2A5 C2M3 C231 117.8(4)
C2A6 C2M4 C2A7 126.9(4)
C2A6 C2M4 C241 117.0(4)
C2A7 C2M4 C241 116.1(4)
N21 C2A1 C2M1 127.6(4)
N21 C2A1 C2B1 107.8(4)
C2M1 C2A1 C2B1 124.6(4)
N21 C2A2 C2M2 126.1(4)
N21 C2A2 C2B2 109.5(4)
C2M2 C2A2 C2B2 124.4(4)
N22 C2A3 C2M2 126.2(4)
N22 C2A3 C2B3 110.2(4)
C2M2 C2A3 C2B3 123.7(4)
N22 C2A4 C2M3 125.8(4)
N22 C2A4 C2B4 108.0(4)
C2M3 C2A4 C2B4 126.2(5)
N23 C2A5 C2M3 124.5(4)
N23 C2A5 C2B5 110.6(4)
C2M3 C2A5 C2B5 124.9(4)
C2M4 C2A6 C2B6 127.7(4)
C2M4 C2A6 N23 122.6(4)
C2B6 C2A6 N23 109.7(4)
N24 C2A7 C2M4 125.4(4)
N24 C2A7 C2B7 108.5(4)
C2M4 C2A7 C2B7 126.1(4)
N24 C2A8 C2M1 126.1(4)
N24 C2A8 C2B8 109.4(4)
C2M1 C2A8 C2B8 124.5(5)
C2B2 C2B1 C2A1 107.4(4)
C2B2 C2B1 H2B1 126.3
C2A1 C2B1 H2B1 126.3
C2B1 C2B2 C2A2 107.6(4)
C2B1 C2B2 H2B2 126.2
C2A2 C2B2 H2B2 126.2
C2B4 C2B3 C2A3 106.5(4)
C2B4 C2B3 H2B3 126.7
C2A3 C2B3 H2B3 126.7
C2B3 C2B4 C2A4 108.2(5)
C2B3 C2B4 H2B4 125.9
C2A4 C2B4 H2B4 125.9
C2B6 C2B5 C2A5 106.3(4)
C2B6 C2B5 H2B5 126.9
C2A5 C2B5 H2B5 126.9
C2B5 C2B6 C2A6 109.5(4)
C2B5 C2B6 H2B6 125.3
C2A6 C2B6 H2B6 125.3
C2B8 C2B7 C2A7 107.9(4)
C2B8 C2B7 H2B7 126.0
C2A7 C2B7 H2B7 126.0
C2B7 C2B8 C2A8 107.9(5)
C2B7 C2B8 H2B8 126.0
C2A8 C2B8 H2B8 126.0
C212 C211 C216 118.5(4)
C212 C211 C2M1 121.4(4)
C216 C211 C2M1 120.1(4)
C211 C212 C213 121.7(4)
C211 C212 H212 119.1
C213 C212 H212 119.1
C214 C213 C212 119.0(4)
C214 C213 H213 120.5
C212 C213 H213 120.5
C213 C214 C215 122.4(5)
C213 C214 H214 118.8
C215 C214 H214 118.8
C214 C215 C216 118.1(4)
C214 C215 H215 120.9
C216 C215 H215 120.9
N012 C216 C215 121.8(4)
N012 C216 C211 118.0(4)
C215 C216 C211 120.2(4)
C222 C221 C226 117.2(5)
C222 C221 C2M2 120.7(5)
C226 C221 C2M2 122.1(5)
C223 C222 C221 120.7(5)
C223 C222 H222 119.6
C221 C222 H222 119.6
C224 C223 C222 120.9(6)
C224 C223 H223 119.5
C222 C223 H223 119.5
C223 C224 C225 118.5(5)
C223 C224 H224 120.8
C225 C224 H224 120.8
C226 C225 C224 122.3(5)
C226 C225 H225 118.8
C224 C225 H225 118.8
C225 C226 C221 120.3(6)
C225 C226 H226 119.8
C221 C226 H226 119.8
C232 C231 C236 120.0
C232 C231 C2M3 120.9(3)
C236 C231 C2M3 119.1(3)
C231 C232 C233 120.0
C231 C232 H232 120.0
C233 C232 H232 120.0
C232 C233 C234 120.0
C232 C233 H233 120.0
C234 C233 H233 120.0
C235 C234 C233 120.0
C235 C234 H234 120.0
C233 C234 H234 120.0
C234 C235 C236 120.0
C234 C235 H235 120.0
C236 C235 H235 120.0
C235 C236 C231 120.0
C235 C236 H236 120.0
C231 C236 H236 120.0
C246 C241 C242 120.4(4)
C246 C241 C2M4 120.4(4)
C242 C241 C2M4 119.0(5)
C243 C242 C241 120.2(5)
C243 C242 H242 119.9
C241 C242 H242 119.9
C242 C243 C244 120.5(5)
C242 C243 H243 119.7
C244 C243 H243 119.7
C243 C244 C245 119.8(5)
C243 C244 H244 120.1
C245 C244 H244 120.1
C246 C245 C244 120.1(5)
C246 C245 H245 119.9
C244 C245 H245 119.9
C241 C246 C245 118.9(5)
C241 C246 H246 120.6
C245 C246 H246 120.6
C027 O2 Zn2 147.8(3)
C027 O2 H2 109.5
Zn2 O2 H2 102.4
C022 C021 C026 120.0
C022 C021 C027 121.2(3)
C026 C021 C027 118.8(3)
C023 C022 C021 120.0
C023 C022 H022 120.0
C021 C022 H022 120.0
C024 C023 C022 120.0
C024 C023 H023 120.0
C022 C023 H023 120.0
C023 C024 C025 120.0
C023 C024 H024 120.0
C025 C024 H024 120.0
C026 C025 C024 120.0
C026 C025 H025 120.0
C024 C025 H025 120.0
C025 C026 C021 120.0
C025 C026 H026 120.0
C021 C026 H026 120.0
O2 C027 C028 106.9(3)
O2 C027 C021 111.2(3)
C028 C027 C021 111.4(4)
O2 C027 H027 109.1
C028 C027 H027 109.1
C021 C027 H027 109.1
C027 C028 H02A 109.5
C027 C028 H02B 109.5
H02A C028 H02B 109.5
C027 C028 H02C 109.5
H02A C028 H02C 109.5
H02B C028 H02C 109.5
N34 Zn3 N32 169.02(17)
N34 Zn3 N31 88.63(15)
N32 Zn3 N31 90.03(16)
N34 Zn3 N33 89.36(15)
N32 Zn3 N33 89.16(15)
N31 Zn3 N33 165.20(17)
N34 Zn3 O3 92.38(15)
N32 Zn3 O3 98.60(16)
N31 Zn3 O3 98.25(15)
N33 Zn3 O3 96.48(15)
C3A5 N31 C3A6 107.8(4)
C3A5 N31 Zn3 124.6(3)
C3A6 N31 Zn3 126.5(3)
C3A4 N32 C3A3 106.7(4)
C3A4 N32 Zn3 126.2(3)
C3A3 N32 Zn3 127.1(3)
C3A1 N33 C3A2 106.7(4)
C3A1 N33 Zn3 125.7(3)
C3A2 N33 Zn3 125.2(3)
C3A8 N34 C3A7 107.5(4)
C3A8 N34 Zn3 126.6(3)
C3A7 N34 Zn3 125.7(3)
C3A8 C3M1 C3A1 125.2(4)
C3A8 C3M1 C311 117.1(4)
C3A1 C3M1 C311 117.7(4)
C3A2 C3M2 C3A3 124.2(4)
C3A2 C3M2 C321 118.8(4)
C3A3 C3M2 C321 117.1(4)
C3A5 C3M3 C3A4 126.4(5)
C3A5 C3M3 C331 119.0(4)
C3A4 C3M3 C331 114.7(4)
C3A7 C3M4 C3A6 123.6(4)
C3A7 C3M4 C341 118.0(4)
C3A6 C3M4 C341 118.5(4)
N33 C3A1 C3M1 126.0(4)
N33 C3A1 C3B1 110.9(4)
C3M1 C3A1 C3B1 123.0(5)
N33 C3A2 C3M2 126.3(4)
N33 C3A2 C3B2 108.7(5)
C3M2 C3A2 C3B2 124.9(5)
N32 C3A3 C3B3 109.6(4)
N32 C3A3 C3M2 125.8(5)
C3B3 C3A3 C3M2 124.5(4)
N32 C3A4 C3M3 125.0(4)
N32 C3A4 C3B4 111.0(4)
C3M3 C3A4 C3B4 124.0(5)
N31 C3A5 C3M3 126.9(4)
N31 C3A5 C3B5 109.3(4)
C3M3 C3A5 C3B5 123.7(4)
N31 C3A6 C3M4 126.4(4)
N31 C3A6 C3B6 110.0(4)
C3M4 C3A6 C3B6 123.5(4)
N34 C3A7 C3M4 127.2(4)
N34 C3A7 C3B7 108.3(4)
C3M4 C3A7 C3B7 124.5(4)
N34 C3A8 C3M1 125.3(4)
N34 C3A8 C3B8 109.4(4)
C3M1 C3A8 C3B8 125.0(4)
C3B2 C3B1 C3A1 106.2(5)
C3B2 C3B1 H3B1 126.9
C3A1 C3B1 H3B1 126.9
C3B1 C3B2 C3A2 107.5(5)
C3B1 C3B2 H3B2 126.3
C3A2 C3B2 H3B2 126.3
C3B4 C3B3 C3A3 108.6(4)
C3B4 C3B3 H3B3 125.7
C3A3 C3B3 H3B3 125.7
C3B3 C3B4 C3A4 104.0(5)
C3B3 C3B4 H3B4 128.0
C3A4 C3B4 H3B4 128.0
C3B6 C3B5 C3A5 106.0(4)
C3B6 C3B5 H3B5 127.0
C3A5 C3B5 H3B5 127.0
C3B5 C3B6 C3A6 106.9(4)
C3B5 C3B6 H3B6 126.6
C3A6 C3B6 H3B6 126.6
C3B8 C3B7 C3A7 107.1(4)
C3B8 C3B7 H3B7 126.4
C3A7 C3B7 H3B7 126.4
C3B7 C3B8 C3A8 107.7(4)
C3B7 C3B8 H3B8 126.1
C3A8 C3B8 H3B8 126.1
C312 C311 C316 120.0
C312 C311 C3M1 120.0(2)
C316 C311 C3M1 119.7(2)
C313 C312 C311 120.0
C313 C312 H312 120.0
C311 C312 H312 120.0
C312 C313 C314 120.0
C312 C313 H313 120.0
C314 C313 H313 120.0
C315 C314 C313 120.0
C315 C314 H314 120.0
C313 C314 H314 120.0
C314 C315 C316 120.0
C314 C315 H315 120.0
C316 C315 H315 120.0
C315 C316 C311 120.0
C315 C316 N013 121.36(19)
C311 C316 N013 118.60(19)
C322 C321 C326 120.0
C322 C321 C3M2 121.9(2)
C326 C321 C3M2 118.1(2)
C323 C322 C321 120.0
C323 C322 H322 120.0
C321 C322 H322 120.0
C322 C323 C324 120.0
C322 C323 H323 120.0
C324 C323 H323 120.0
C325 C324 C323 120.0
C325 C324 H324 120.0
C323 C324 H324 120.0
C324 C325 C326 120.0
C324 C325 H325 120.0
C326 C325 H325 120.0
C321 C326 C325 120.0
C321 C326 H326 120.0
C325 C326 H326 120.0
C332 C331 C336 118.3(3)
C332 C331 C3M3 120.1(4)
C336 C331 C3M3 121.6(4)
C333 C332 C331 121.3(4)
C333 C332 H332 119.4
C331 C332 H332 119.4
C332 C333 C334 119.2(5)
C332 C333 H333 120.4
C334 C333 H333 120.4
C335 C334 C333 121.5(4)
C335 C334 H334 119.3
C333 C334 H334 119.3
C334 C335 C336 120.7(4)
C334 C335 H335 119.7
C336 C335 H335 119.7
C335 C336 C331 119.1(4)
C335 C336 H336 120.5
C331 C336 H336 120.5
C346 C341 C342 116.3(3)
C346 C341 C3M4 122.0(3)
C342 C341 C3M4 121.6(3)
C343 C342 C341 122.3(3)
C343 C342 H342 118.9
C341 C342 H342 118.9
C344 C343 C342 119.2(3)
C344 C343 H343 120.4
C342 C343 H343 120.4
C343 C344 C345 120.0(3)
C343 C344 H344 120.0
C345 C344 H344 120.0
C344 C345 C346 120.5(3)
C344 C345 H345 119.8
C346 C345 H345 119.8
C341 C346 C345 121.6(3)
C341 C346 H346 119.2
C345 C346 H346 119.2
C037 O3 Zn3 131.0(3)
C037 O3 H3 109.5
Zn3 O3 H3 116.9
C036 C031 C032 116.7(5)
C036 C031 C037 117.5(5)
C032 C031 C037 125.8(5)
C033 C032 C031 121.3(6)
C033 C032 H032 119.3
C031 C032 H032 119.3
C032 C033 C034 120.4(6)
C032 C033 H033 119.8
C034 C033 H033 119.8
C033 C034 C035 121.3(6)
C033 C034 H034 119.4
C035 C034 H034 119.4
C036 C035 C034 118.9(6)
C036 C035 H035 120.6
C034 C035 H035 120.6
C035 C036 C031 121.3(5)
C035 C036 H036 119.3
C031 C036 H036 119.3
O3 C037 C031 107.4(4)
O3 C037 C038 110.0(4)
C031 C037 C038 118.1(4)
O3 C037 H037 107.0
C031 C037 H037 107.0
C038 C037 H037 107.0
C037 C038 H03A 109.5
C037 C038 H03B 109.5
H03A C038 H03B 109.5
C037 C038 H03C 109.5
H03A C038 H03C 109.5
H03B C038 H03C 109.5
N41 Zn4 N43 164.84(17)
N41 Zn4 N44 89.10(17)
N43 Zn4 N44 89.45(17)
N41 Zn4 N42 89.72(17)
N43 Zn4 N42 88.10(17)
N44 Zn4 N42 166.23(18)
N41 Zn4 O4 98.01(16)
N43 Zn4 O4 97.14(16)
N44 Zn4 O4 95.19(16)
N42 Zn4 O4 98.56(16)
C4A1 N41 C4A2 105.4(5)
C4A1 N41 Zn4 127.5(4)
C4A2 N41 Zn4 127.0(4)
C4A4 N42 C4A3 105.8(4)
C4A4 N42 Zn4 128.5(4)
C4A3 N42 Zn4 125.4(4)
C4A5 N43 C4A6 103.4(4)
C4A5 N43 Zn4 129.9(3)
C4A6 N43 Zn4 126.4(3)
C4A8 N44 C4A7 106.6(4)
C4A8 N44 Zn4 126.8(4)
C4A7 N44 Zn4 125.3(4)
C4A8 C4M1 C4A1 125.4(5)
C4A8 C4M1 C411 116.0(5)
C4A1 C4M1 C411 118.6(5)
C4A6 C4M2 C4A7 128.1(5)
C4A6 C4M2 C421 115.8(4)
C4A7 C4M2 C421 116.1(4)
C4A5 C4M3 C4A4 125.4(5)
C4A5 C4M3 C431 116.1(4)
C4A4 C4M3 C431 118.4(4)
C4A2 C4M4 C4A3 126.6(5)
C4A2 C4M4 C441 114.1(4)
C4A3 C4M4 C441 119.1(4)
N41 C4A1 C4B1 111.1(5)
N41 C4A1 C4M1 125.0(5)
C4B1 C4A1 C4M1 123.8(5)
N41 C4A2 C4M4 125.0(5)
N41 C4A2 C4B2 109.0(5)
C4M4 C4A2 C4B2 126.0(5)
N42 C4A3 C4M4 125.1(4)
N42 C4A3 C4B3 108.3(5)
C4M4 C4A3 C4B3 126.6(5)
N42 C4A4 C4B4 111.9(5)
N42 C4A4 C4M3 124.8(5)
C4B4 C4A4 C4M3 123.3(5)
N43 C4A5 C4B5 111.1(5)
N43 C4A5 C4M3 122.2(5)
C4B5 C4A5 C4M3 126.6(5)
C4B6 C4A6 C4M2 127.7(5)
C4B6 C4A6 N43 108.7(5)
C4M2 C4A6 N43 123.5(5)
C4M2 C4A7 N44 125.0(5)
C4M2 C4A7 C4B7 127.3(5)
N44 C4A7 C4B7 107.6(5)
N44 C4A8 C4M1 124.4(5)
N44 C4A8 C4B8 108.2(5)
C4M1 C4A8 C4B8 127.4(5)
C4B2 C4B1 C4A1 105.2(5)
C4B2 C4B1 H4B1 127.4
C4A1 C4B1 H4B1 127.4
C4B1 C4B2 C4A2 109.1(5)
C4B1 C4B2 H4B2 125.4
C4A2 C4B2 H4B2 125.4
C4B4 C4B3 C4A3 108.4(5)
C4B4 C4B3 H4B3 125.8
C4A3 C4B3 H4B3 125.8
C4B3 C4B4 C4A4 105.6(5)
C4B3 C4B4 H4B4 127.2
C4A4 C4B4 H4B4 127.2
C4B6 C4B5 C4A5 106.3(5)
C4B6 C4B5 H4B5 126.9
C4A5 C4B5 H4B5 126.9
C4B5 C4B6 C4A6 110.5(5)
C4B5 C4B6 H4B6 124.8
C4A6 C4B6 H4B6 124.8
C4B8 C4B7 C4A7 108.4(5)
C4B8 C4B7 H4B7 125.8
C4A7 C4B7 H4B7 125.8
C4B7 C4B8 C4A8 109.1(5)
C4B7 C4B8 H4B8 125.4
C4A8 C4B8 H4B8 125.4
C412 C411 C416 115.9(3)
C412 C411 C4M1 122.1(4)
C416 C411 C4M1 121.9(4)
C413 C412 C411 123.1(4)
C413 C412 H412 118.4
C411 C412 H412 118.4
C414 C413 C412 119.3(4)
C414 C413 H413 120.4
C412 C413 H413 120.4
C415 C414 C413 120.3(4)
C415 C414 H414 119.8
C413 C414 H414 119.8
C414 C415 C416 120.9(4)
C414 C415 H415 119.5
C416 C415 H415 119.5
C415 C416 C411 120.4(3)
C415 C416 N021 124.5(4)
C411 C416 N021 114.9(4)
C422 C421 C426 120.0
C422 C421 C4M2 122.1(2)
C426 C421 C4M2 117.9(2)
C421 C422 C423 120.0
C421 C422 H422 120.0
C423 C422 H422 120.0
C424 C423 C422 120.0
C424 C423 H423 120.0
C422 C423 H423 120.0
C423 C424 C425 120.0
C423 C424 H424 120.0
C425 C424 H424 120.0
C426 C425 C424 120.0
C426 C425 H425 120.0
C424 C425 H425 120.0
C425 C426 C421 120.0
C425 C426 H426 120.0
C421 C426 H426 120.0
C432 C431 C436 119.9
C432 C431 C4M3 120.3(2)
C436 C431 C4M3 119.7(2)
C431 C432 C433 120.1
C431 C432 H432 119.9
C433 C432 H432 119.9
C432 C433 C434 119.9
C432 C433 H433 120.1
C434 C433 H433 120.1
C435 C434 C433 120.0
C435 C434 H434 120.0
C433 C434 H434 120.0
C434 C435 C436 120.0
C434 C435 H435 120.0
C436 C435 H435 120.0
C435 C436 C431 120.0
C435 C436 H436 120.0
C431 C436 H436 120.0
C446 C441 C442 120.0
C446 C441 C4M4 118.7(2)
C442 C441 C4M4 121.1(2)
C441 C442 C443 119.9
C441 C442 H442 120.0
C443 C442 H442 120.0
C444 C443 C442 120.1
C444 C443 H443 119.9
C442 C443 H443 119.9
C443 C444 C445 119.9
C443 C444 H444 120.0
C445 C444 H444 120.0
C446 C445 C444 120.0
C446 C445 H445 120.0
C444 C445 H445 120.0
C441 C446 C445 120.0
C441 C446 H446 120.0
C445 C446 H446 120.0
Zn4 O4 H4 109.5
Zn4 O4 H4A 109.2
H4 O4 H4A 109.5
N52 Zn5 N51 90.09(14)
N52 Zn5 N54 168.75(16)
N51 Zn5 N54 88.80(14)
N52 Zn5 N53 89.70(15)
N51 Zn5 N53 168.50(16)
N54 Zn5 N53 89.17(15)
N52 Zn5 O5 95.66(14)
N51 Zn5 O5 92.88(15)
N54 Zn5 O5 95.57(14)
N53 Zn5 O5 98.58(14)
C5A1 N51 C5A2 105.2(4)
C5A1 N51 Zn5 128.1(3)
C5A2 N51 Zn5 125.3(3)
C5A4 N52 C5A3 107.0(4)
C5A4 N52 Zn5 126.6(3)
C5A3 N52 Zn5 125.2(3)
C5A6 N53 C5A5 109.3(4)
C5A6 N53 Zn5 124.7(3)
C5A5 N53 Zn5 124.5(3)
C5A8 N54 C5A7 107.3(4)
C5A8 N54 Zn5 125.8(3)
C5A7 N54 Zn5 126.9(3)
C5A1 C5M1 C5A8 126.6(4)
C5A1 C5M1 C511 116.5(4)
C5A8 C5M1 C511 116.9(4)
C5A3 C5M2 C5A2 127.3(4)
C5A3 C5M2 C521 116.1(4)
C5A2 C5M2 C521 116.6(4)
C5A4 C5M3 C5A5 124.5(4)
C5A4 C5M3 C531 117.9(4)
C5A5 C5M3 C531 117.6(4)
C5A7 C5M4 C5A6 122.2(4)
C5A7 C5M4 C541 117.3(4)
C5A6 C5M4 C541 120.4(4)
N51 C5A1 C5M1 122.3(5)
N51 C5A1 C5B1 111.4(4)
C5M1 C5A1 C5B1 126.2(4)
C5M2 C5A2 N51 124.6(4)
C5M2 C5A2 C5B2 125.5(4)
N51 C5A2 C5B2 109.6(4)
C5M2 C5A3 N52 126.0(4)
C5M2 C5A3 C5B3 126.0(4)
N52 C5A3 C5B3 107.9(4)
N52 C5A4 C5M3 125.7(4)
N52 C5A4 C5B4 110.8(4)
C5M3 C5A4 C5B4 123.4(4)
N53 C5A5 C5M3 127.0(4)
N53 C5A5 C5B5 108.4(4)
C5M3 C5A5 C5B5 124.3(4)
N53 C5A6 C5M4 128.9(4)
N53 C5A6 C5B6 109.1(4)
C5M4 C5A6 C5B6 122.0(4)
N54 C5A7 C5M4 126.6(4)
N54 C5A7 C5B7 110.1(4)
C5M4 C5A7 C5B7 123.3(4)
N54 C5A8 C5M1 126.4(4)
N54 C5A8 C5B8 109.6(4)
C5M1 C5A8 C5B8 124.0(4)
C5B2 C5B1 C5A1 107.6(4)
C5B2 C5B1 H5B1 126.2
C5A1 C5B1 H5B1 126.2
C5B1 C5B2 C5A2 106.1(4)
C5B1 C5B2 H5B2 126.9
C5A2 C5B2 H5B2 126.9
C5B4 C5B3 C5A3 108.6(4)
C5B4 C5B3 H5B3 125.7
C5A3 C5B3 H5B3 125.7
C5B3 C5B4 C5A4 105.7(4)
C5B3 C5B4 H5B4 127.2
C5A4 C5B4 H5B4 127.2
C5B6 C5B5 C5A5 108.3(4)
C5B6 C5B5 H5B5 125.8
C5A5 C5B5 H5B5 125.8
C5B5 C5B6 C5A6 104.9(4)
C5B5 C5B6 H5B6 127.6
C5A6 C5B6 H5B6 127.6
C5B8 C5B7 C5A7 106.7(4)
C5B8 C5B7 H5B7 126.7
C5A7 C5B7 H5B7 126.7
C5B7 C5B8 C5A8 106.2(4)
C5B7 C5B8 H5B8 126.9
C5A8 C5B8 H5B8 126.9
C512 C511 C516 117.3(4)
C512 C511 C5M1 122.1(4)
C516 C511 C5M1 120.6(4)
C511 C512 C513 120.9(4)
C511 C512 N022 117.5(4)
C513 C512 N022 121.5(4)
C514 C513 C512 120.4(4)
C514 C513 H513 119.8
C512 C513 H513 119.8
C513 C514 C515 119.6(4)
C513 C514 H514 120.2
C515 C514 H514 120.2
C516 C515 C514 119.8(5)
C516 C515 H515 120.1
C514 C515 H515 120.1
C515 C516 C511 121.8(4)
C515 C516 H516 119.1
C511 C516 H516 119.1
C526 C521 C522 119.8(4)
C526 C521 C5M2 120.6(5)
C522 C521 C5M2 119.6(4)
C521 C522 C523 121.1(5)
C521 C522 H522 119.4
C523 C522 H522 119.4
C522 C523 C524 118.9(6)
C522 C523 H523 120.6
C524 C523 H523 120.6
C525 C524 C523 121.0(5)
C525 C524 H524 119.5
C523 C524 H524 119.5
C524 C525 C526 118.1(5)
C524 C525 H525 120.9
C526 C525 H525 120.9
C521 C526 C525 121.0(5)
C521 C526 H526 119.5
C525 C526 H526 119.5
C536 C531 C532 115.5(3)
C536 C531 C5M3 120.7(4)
C532 C531 C5M3 123.8(4)
C531 C532 C533 122.2(4)
C531 C532 H532 118.9
C533 C532 H532 118.9
C534 C533 C532 119.5(5)
C534 C533 H533 120.2
C532 C533 H533 120.2
C535 C534 C533 119.9(4)
C535 C534 H534 120.1
C533 C534 H534 120.1
C534 C535 C536 120.5(5)
C534 C535 H535 119.7
C536 C535 H535 119.7
C531 C536 C535 122.2(4)
C531 C536 H536 118.9
C535 C536 H536 118.9
C542 C541 C546 116.0(4)
C542 C541 C5M4 120.5(4)
C546 C541 C5M4 123.5(4)
C541 C542 C543 121.8(5)
C541 C542 H542 119.1
C543 C542 H542 119.1
C544 C543 C542 119.6(5)
C544 C543 H543 120.2
C542 C543 H543 120.2
C545 C544 C543 119.8(5)
C545 C544 H544 120.1
C543 C544 H544 120.1
C544 C545 C546 121.1(5)
C544 C545 H545 119.4
C546 C545 H545 119.4
C545 C546 C541 121.6(5)
C545 C546 H546 119.2
C541 C546 H546 119.2
C057 O5 Zn5 130.5(2)
C057 O5 H5 109.5
Zn5 O5 H5 104.4
C052 C051 C056 120.0
C052 C051 C057 114.20(18)
C056 C051 C057 125.71(18)
C051 C052 C053 120.1
C051 C052 H052 120.0
C053 C052 H052 120.0
C054 C053 C052 120.0
C054 C053 H053 120.0
C052 C053 H053 120.0
C055 C054 C053 120.0
C055 C054 H054 120.0
C053 C054 H054 120.0
C054 C055 C056 120.0
C054 C055 H055 120.0
C056 C055 H055 120.0
C051 C056 C055 120.0
C051 C056 H056 120.0
C055 C056 H056 120.0
O5 C057 C051 108.6(3)
O5 C057 C058 111.3(4)
C051 C057 C058 113.6(3)
O5 C057 H057 107.7
C051 C057 H057 107.7
C058 C057 H057 107.7
C057 C058 H05A 109.5
C057 C058 H05B 109.5
H05A C058 H05B 109.5
C057 C058 H05C 109.5
H05A C058 H05C 109.5
H05B C058 H05C 109.5
N63 Zn6 N61 166.15(16)
N63 Zn6 N64 88.05(15)
N61 Zn6 N64 89.77(15)
N63 Zn6 N62 90.31(14)
N61 Zn6 N62 88.16(15)
N64 Zn6 N62 164.59(15)
N63 Zn6 O6 99.74(15)
N61 Zn6 O6 94.08(14)
N64 Zn6 O6 102.77(14)
N62 Zn6 O6 92.61(14)
C6A2 N61 C6A1 105.7(4)
C6A2 N61 Zn6 127.8(3)
C6A1 N61 Zn6 125.9(3)
C6A3 N62 C6A4 105.9(4)
C6A3 N62 Zn6 126.4(3)
C6A4 N62 Zn6 125.7(3)
C6A6 N63 C6A5 106.7(4)
C6A6 N63 Zn6 127.3(3)
C6A5 N63 Zn6 125.9(3)
C6A7 N64 C6A8 106.0(4)
C6A7 N64 Zn6 126.3(3)
C6A8 N64 Zn6 125.1(3)
C6A8 C6M1 C6A1 125.7(5)
C6A8 C6M1 C611 115.4(4)
C6A1 C6M1 C611 118.6(4)
C6A3 C6M2 C6A2 126.5(4)
C6A3 C6M2 C621 117.8(4)
C6A2 C6M2 C621 115.6(4)
C6A5 C6M3 C6A4 126.3(4)
C6A5 C6M3 C631 116.6(4)
C6A4 C6M3 C631 117.0(4)
C6A6 C6M4 C6A7 125.2(5)
C6A6 C6M4 C641 116.9(4)
C6A7 C6M4 C641 117.9(4)
N61 C6A1 C6M1 126.0(4)
N61 C6A1 C6B1 109.7(4)
C6M1 C6A1 C6B1 124.3(4)
N61 C6A2 C6M2 124.0(4)
N61 C6A2 C6B2 110.6(4)
C6M2 C6A2 C6B2 125.4(4)
N62 C6A3 C6M2 124.7(4)
N62 C6A3 C6B3 108.7(4)
C6M2 C6A3 C6B3 126.5(4)
N62 C6A4 C6B4 109.6(4)
N62 C6A4 C6M3 123.7(4)
C6B4 C6A4 C6M3 126.6(5)
C6M3 C6A5 N63 125.7(4)
C6M3 C6A5 C6B5 126.6(4)
N63 C6A5 C6B5 107.6(4)
C6M4 C6A6 N63 125.2(4)
C6M4 C6A6 C6B6 126.0(4)
N63 C6A6 C6B6 108.7(4)
N64 C6A7 C6M4 124.3(4)
N64 C6A7 C6B7 110.7(4)
C6M4 C6A7 C6B7 125.1(4)
C6M1 C6A8 N64 125.4(4)
C6M1 C6A8 C6B8 125.6(5)
N64 C6A8 C6B8 108.9(4)
C6B2 C6B1 C6A1 106.8(4)
C6B2 C6B1 H6B1 126.6
C6A1 C6B1 H6B1 126.6
C6B1 C6B2 C6A2 107.3(4)
C6B1 C6B2 H6B2 126.4
C6A2 C6B2 H6B2 126.4
C6B4 C6B3 C6A3 107.2(4)
C6B4 C6B3 H6B3 126.4
C6A3 C6B3 H6B3 126.4
C6B3 C6B4 C6A4 108.6(4)
C6B3 C6B4 H6B4 125.7
C6A4 C6B4 H6B4 125.7
C6B6 C6B5 C6A5 110.2(5)
C6B6 C6B5 H6B5 124.9
C6A5 C6B5 H6B5 124.9
C6B5 C6B6 C6A6 106.7(4)
C6B5 C6B6 H6B6 126.7
C6A6 C6B6 H6B6 126.7
C6B8 C6B7 C6A7 106.7(4)
C6B8 C6B7 H6B7 126.6
C6A7 C6B7 H6B7 126.6
C6B7 C6B8 C6A8 107.7(5)
C6B7 C6B8 H6B8 126.2
C6A8 C6B8 H6B8 126.2
C612 C611 C616 120.0
C612 C611 C6M1 121.61(18)
C616 C611 C6M1 118.37(18)
C611 C612 C613 120.0
C611 C612 N023 116.47(17)
C613 C612 N023 123.52(17)
C614 C613 C612 120.0
C614 C613 H613 120.0
C612 C613 H613 120.0
C615 C614 C613 120.0
C615 C614 H614 120.0
C613 C614 H614 120.0
C614 C615 C616 120.0
C614 C615 H615 120.0
C616 C615 H615 120.0
C615 C616 C611 120.0
C615 C616 H616 120.0
C611 C616 H616 120.0
C626 C621 C622 120.1
C626 C621 C6M2 120.19(18)
C622 C621 C6M2 119.72(18)
C623 C622 C621 120.0
C623 C622 H622 120.0
C621 C622 H622 120.0
C622 C623 C624 120.0
C622 C623 H623 120.0
C624 C623 H623 120.0
C625 C624 C623 120.0
C625 C624 H624 120.0
C623 C624 H624 120.0
C626 C625 C624 120.0
C626 C625 H625 120.0
C624 C625 H625 120.0
C621 C626 C625 120.0
C621 C626 H626 120.0
C625 C626 H626 120.0
C636 C631 C632 120.0
C636 C631 C6M3 119.1(2)
C632 C631 C6M3 120.9(2)
C631 C632 C633 120.0
C631 C632 H632 120.0
C633 C632 H632 120.0
C634 C633 C632 120.0
C634 C633 H633 120.0
C632 C633 H633 120.0
C633 C634 C635 120.0
C633 C634 H634 120.0
C635 C634 H634 120.0
C636 C635 C634 120.0
C636 C635 H635 120.0
C634 C635 H635 120.0
C635 C636 C631 120.0
C635 C636 H636 120.0
C631 C636 H636 120.0
C642 C641 C646 117.1(3)
C642 C641 C6M4 120.9(3)
C646 C641 C6M4 122.0(4)
C641 C642 C643 120.7(4)
C641 C642 H642 119.7
C643 C642 H642 119.7
C644 C643 C642 119.9(4)
C644 C643 H643 120.1
C642 C643 H643 120.1
C645 C644 C643 120.1(3)
C645 C644 H644 120.0
C643 C644 H644 120.0
C644 C645 C646 121.0(4)
C644 C645 H645 119.5
C646 C645 H645 119.5
C645 C646 C641 121.2(4)
C645 C646 H646 119.4
C641 C646 H646 119.4
C067 O6 Zn6 144.7(3)
C067 O6 H6 109.5
Zn6 O6 H6 102.4
C062 C061 C066 118.9(5)
C062 C061 C067 119.9(5)
C066 C061 C067 121.0(5)
C061 C062 C063 120.7(5)
C061 C062 H062 119.6
C063 C062 H062 119.6
C064 C063 C062 120.1(5)
C064 C063 H063 119.9
C062 C063 H063 119.9
C065 C064 C063 117.6(5)
C065 C064 H064 121.2
C063 C064 H064 121.2
C066 C065 C064 121.0(5)
C066 C065 H065 119.5
C064 C065 H065 119.5
C065 C066 C061 121.6(5)
C065 C066 H066 119.2
C061 C066 H066 119.2
O6 C067 C068 107.1(4)
O6 C067 C061 109.8(4)
C068 C067 C061 112.2(4)
O6 C067 H067 109.2
C068 C067 H067 109.2
C061 C067 H067 109.2
C067 C068 H06A 109.5
C067 C068 H06B 109.5
H06A C068 H06B 109.5
C067 C068 H06C 109.5
H06A C068 H06C 109.5
H06B C068 H06C 109.5
C17 N011 C116 130.3(4)
C17 N011 H011 114.9
C116 N011 H011 114.9
C19 N012 C216 127.9(4)
C19 N012 H012 116.0
C216 N012 H012 116.0
C18 N013 C316 129.0(4)
C18 N013 H013 115.5
C316 N013 H013 115.5
C12 C11 C16 120.1(4)
C12 C11 C17 123.6(5)
C16 C11 C17 116.2(4)
C11 C12 C13 120.8(5)
C11 C12 H12 119.6
C13 C12 H12 119.6
C14 C13 C12 119.2(4)
C14 C13 C18 124.4(4)
C12 C13 C18 116.4(4)
C13 C14 C15 119.6(5)
C13 C14 H14 120.2
C15 C14 H14 120.2
C16 C15 C14 120.3(4)
C16 C15 C19 122.3(4)
C14 C15 C19 117.2(4)
C15 C16 C11 119.7(4)
C15 C16 H16 120.1
C11 C16 H16 120.1
O011 C17 N011 124.2(5)
O011 C17 C11 119.8(4)
N011 C17 C11 116.0(4)
O013 C18 N013 124.6(5)
O013 C18 C13 118.8(4)
N013 C18 C13 116.5(4)
O012 C19 N012 123.8(4)
O012 C19 C15 120.6(4)
N012 C19 C15 115.6(4)
C27 N021 C416 127.5(4)
C27 N021 H021 116.2
C416 N021 H021 116.2
C29 N022 C512 129.2(4)
C29 N022 H22A 115.4
C512 N022 H22A 115.4
C28 N023 C612 128.2(4)
C28 N023 H23A 115.9
C612 N023 H23A 115.9
C22 C21 C26 119.2(4)
C22 C21 C27 117.4(4)
C26 C21 C27 123.4(4)
C21 C22 C23 121.2(4)
C21 C22 H22 119.4
C23 C22 H22 119.4
C22 C23 C24 119.2(4)
C22 C23 C29 123.6(4)
C24 C23 C29 117.2(4)
C23 C24 C25 120.2(4)
C23 C24 H24 119.9
C25 C24 H24 119.9
C26 C25 C24 120.0(4)
C26 C25 C28 116.3(4)
C24 C25 C28 123.3(4)
C25 C26 C21 120.1(4)
C25 C26 H26 119.9
C21 C26 H26 119.9
O021 C27 N021 123.2(4)
O021 C27 C21 121.4(4)
N021 C27 C21 115.3(4)
O023 C28 N023 121.1(4)
O023 C28 C25 121.7(4)
N023 C28 C25 117.0(4)
O022 C29 N022 122.3(4)
O022 C29 C23 120.5(4)
N022 C29 C23 117.1(4)

loop_
_geom_bond_atom_site_label_1
_geom_bond_atom_site_label_2
_geom_bond_distance
Zn1 N14 2.053(5)
Zn1 N13 2.057(4)
Zn1 N12 2.062(4)
Zn1 N11 2.065(4)
Zn1 O1 2.166(4)
N11 C1A2 1.345(7)
N11 C1A1 1.378(7)
N12 C1A3 1.320(6)
N12 C1A4 1.364(7)
N13 C1A6 1.354(7)
N13 C1A5 1.402(7)
N14 C1A7 1.345(7)
N14 C1A8 1.417(7)
C1M1 C1A8 1.371(8)
C1M1 C1A1 1.391(8)
C1M1 C111 1.511(5)
C1M2 C1A2 1.411(8)
C1M2 C1A3 1.413(7)
C1M2 C121 1.495(6)
C1M3 C1A5 1.355(8)
C1M3 C1A4 1.363(7)
C1M3 C131 1.517(6)
C1M4 C1A6 1.419(8)
C1M4 C1A7 1.421(8)
C1M4 C141 1.457(6)
C1A1 C1B1 1.458(8)
C1A2 C1B2 1.447(8)
C1A3 C1B3 1.495(7)
C1A4 C1B4 1.478(8)
C1A5 C1B5 1.452(7)
C1A6 C1B6 1.445(8)
C1A7 C1B7 1.480(8)
C1A8 C1B8 1.447(8)
C1B1 C1B2 1.389(8)
C1B1 H1B1 0.9300
C1B2 H1B2 0.9300
C1B3 C1B4 1.344(7)
C1B3 H1B3 0.9300
C1B4 H1B4 0.9300
C1B5 C1B6 1.375(8)
C1B5 H1B5 0.9300
C1B6 H1B6 0.9300
C1B7 C1B8 1.362(8)
C1B7 H1B7 0.9300
C1B8 H1B8 0.9300
C111 C112 1.3900
C111 C116 1.3900
C112 C113 1.3900
C112 H112 0.9300
C113 C114 1.3900
C113 H113 0.9300
C114 C115 1.3900
C114 H114 0.9300
C115 C116 1.3900
C115 H115 0.9300
C116 N011 1.399(5)
C121 C122 1.365(5)
C121 C126 1.378(5)
C122 C123 1.397(6)
C122 H122 0.9300
C123 C124 1.356(5)
C123 H123 0.9300
C124 C125 1.352(5)
C124 H124 0.9300
C125 C126 1.366(5)
C125 H125 0.9300
C126 H126 0.9300
C131 C132 1.3900
C131 C136 1.3900
C132 C133 1.3900
C132 H132 0.9300
C133 C134 1.3900
C133 H133 0.9300
C134 C135 1.3900
C134 H134 0.9300
C135 C136 1.3900
C135 H135 0.9300
C136 H136 0.9300
C141 C142 1.3897
C141 C146 1.3900
C142 C143 1.3910
C142 H142 0.9300
C143 C144 1.3898
C143 H143 0.9300
C144 C145 1.3899
C144 H144 0.9300
C145 C146 1.3895
C145 H145 0.9300
C146 H146 0.9300
O1 H1 0.8200
O1 H1A 0.9386
Zn2 N23 2.043(4)
Zn2 N24 2.048(4)
Zn2 N22 2.056(4)
Zn2 N21 2.063(4)
Zn2 O2 2.199(4)
N21 C2A2 1.353(6)
N21 C2A1 1.359(6)
N22 C2A3 1.345(6)
N22 C2A4 1.373(6)
N23 C2A5 1.391(6)
N23 C2A6 1.417(6)
N24 C2A8 1.384(6)
N24 C2A7 1.385(6)
C2M1 C2A8 1.397(6)
C2M1 C2A1 1.427(6)
C2M1 C211 1.468(6)
C2M2 C2A2 1.409(6)
C2M2 C2A3 1.436(7)
C2M2 C221 1.470(7)
C2M3 C2A4 1.403(7)
C2M3 C2A5 1.406(6)
C2M3 C231 1.510(5)
C2M4 C2A6 1.386(6)
C2M4 C2A7 1.392(7)
C2M4 C241 1.529(6)
C2A1 C2B1 1.472(6)
C2A2 C2B2 1.438(7)
C2A3 C2B3 1.435(7)
C2A4 C2B4 1.442(7)
C2A5 C2B5 1.431(7)
C2A6 C2B6 1.394(7)
C2A7 C2B7 1.432(6)
C2A8 C2B8 1.414(6)
C2B1 C2B2 1.316(6)
C2B1 H2B1 0.9300
C2B2 H2B2 0.9300
C2B3 C2B4 1.326(7)
C2B3 H2B3 0.9300
C2B4 H2B4 0.9300
C2B5 C2B6 1.344(6)
C2B5 H2B5 0.9300
C2B6 H2B6 0.9300
C2B7 C2B8 1.338(7)
C2B7 H2B7 0.9300
C2B8 H2B8 0.9300
C211 C212 1.370(7)
C211 C216 1.441(6)
C212 C213 1.411(7)
C212 H212 0.9300
C213 C214 1.373(7)
C213 H213 0.9300
C214 C215 1.398(7)
C214 H214 0.9300
C215 C216 1.412(7)
C215 H215 0.9300
C216 N012 1.407(6)
C221 C222 1.398(8)
C221 C226 1.404(7)
C222 C223 1.392(7)
C222 H222 0.9300
C223 C224 1.353(8)
C223 H223 0.9300
C224 C225 1.381(9)
C224 H224 0.9300
C225 C226 1.354(8)
C225 H225 0.9300
C226 H226 0.9300
C231 C232 1.3900
C231 C236 1.3900
C232 C233 1.3900
C232 H232 0.9300
C233 C234 1.3900
C233 H233 0.9300
C234 C235 1.3900
C234 H234 0.9300
C235 C236 1.3900
C235 H235 0.9300
C236 H236 0.9300
C241 C246 1.360(7)
C241 C242 1.409(7)
C242 C243 1.363(7)
C242 H242 0.9300
C243 C244 1.360(8)
C243 H243 0.9300
C244 C245 1.402(8)
C244 H244 0.9300
C245 C246 1.402(7)
C245 H245 0.9300
C246 H246 0.9300
O2 C027 1.431(5)
O2 H2 0.8200
C021 C022 1.3900
C021 C026 1.3900
C021 C027 1.543(5)
C022 C023 1.3900
C022 H022 0.9300
C023 C024 1.3900
C023 H023 0.9300
C024 C025 1.3900
C024 H024 0.9300
C025 C026 1.3900
C025 H025 0.9300
C026 H026 0.9300
C027 C028 1.514(6)
C027 H027 0.9800
C028 H02A 0.9600
C028 H02B 0.9600
C028 H02C 0.9600
Zn3 N34 2.058(4)
Zn3 N32 2.062(4)
Zn3 N31 2.062(4)
Zn3 N33 2.075(4)
Zn3 O3 2.116(3)
N31 C3A5 1.354(6)
N31 C3A6 1.362(6)
N32 C3A4 1.335(6)
N32 C3A3 1.347(6)
N33 C3A1 1.336(6)
N33 C3A2 1.363(6)
N34 C3A8 1.377(6)
N34 C3A7 1.379(6)
C3M1 C3A8 1.398(7)
C3M1 C3A1 1.429(6)
C3M1 C311 1.501(5)
C3M2 C3A2 1.416(7)
C3M2 C3A3 1.429(7)
C3M2 C321 1.487(5)
C3M3 C3A5 1.366(7)
C3M3 C3A4 1.421(6)
C3M3 C331 1.522(6)
C3M4 C3A7 1.394(7)
C3M4 C3A6 1.408(6)
C3M4 C341 1.471(5)
C3A1 C3B1 1.439(6)
C3A2 C3B2 1.450(7)
C3A3 C3B3 1.414(7)
C3A4 C3B4 1.450(7)
C3A5 C3B5 1.492(6)
C3A6 C3B6 1.461(6)
C3A7 C3B7 1.464(7)
C3A8 C3B8 1.436(7)
C3B1 C3B2 1.329(7)
C3B1 H3B1 0.9300
C3B2 H3B2 0.9300
C3B3 C3B4 1.349(7)
C3B3 H3B3 0.9300
C3B4 H3B4 0.9300
C3B5 C3B6 1.359(6)
C3B5 H3B5 0.9300
C3B6 H3B6 0.9300
C3B7 C3B8 1.354(7)
C3B7 H3B7 0.9300
C3B8 H3B8 0.9300
C311 C312 1.3900
C311 C316 1.3900
C312 C313 1.3900
C312 H312 0.9300
C313 C314 1.3900
C313 H313 0.9300
C314 C315 1.3900
C314 H314 0.9300
C315 C316 1.3900
C315 H315 0.9300
C316 N013 1.414(4)
C321 C322 1.3898
C321 C326 1.3903
C322 C323 1.3895
C322 H322 0.9300
C323 C324 1.3903
C323 H323 0.9300
C324 C325 1.3899
C324 H324 0.9300
C325 C326 1.3904
C325 H325 0.9300
C326 H326 0.9300
C331 C332 1.372(5)
C331 C336 1.396(5)
C332 C333 1.368(6)
C332 H332 0.9300
C333 C334 1.370(7)
C333 H333 0.9300
C334 C335 1.317(7)
C334 H334 0.9300
C335 C336 1.395(5)
C335 H335 0.9300
C336 H336 0.9300
C341 C346 1.377(4)
C341 C342 1.390(4)
C342 C343 1.382(4)
C342 H342 0.9300
C343 C344 1.360(5)
C343 H343 0.9300
C344 C345 1.360(5)
C344 H344 0.9300
C345 C346 1.378(5)
C345 H345 0.9300
C346 H346 0.9300
O3 C037 1.442(5)
O3 H3 0.8200
C031 C036 1.403(8)
C031 C032 1.418(7)
C031 C037 1.503(7)
C032 C033 1.335(8)
C032 H032 0.9300
C033 C034 1.349(8)
C033 H033 0.9300
C034 C035 1.389(8)
C034 H034 0.9300
C035 C036 1.356(8)
C035 H035 0.9300
C036 H036 0.9300
C037 C038 1.504(6)
C037 H037 0.9800
C038 H03A 0.9600
C038 H03B 0.9600
C038 H03C 0.9600
Zn4 N41 2.041(5)
Zn4 N43 2.040(5)
Zn4 N44 2.067(4)
Zn4 N42 2.084(4)
Zn4 O4 2.145(4)
N41 C4A1 1.343(7)
N41 C4A2 1.384(7)
N42 C4A4 1.327(7)
N42 C4A3 1.381(6)
N43 C4A5 1.394(7)
N43 C4A6 1.428(6)
N44 C4A8 1.364(7)
N44 C4A7 1.386(7)
C4M1 C4A8 1.395(8)
C4M1 C4A1 1.448(8)
C4M1 C411 1.500(7)
C4M2 C4A6 1.376(7)
C4M2 C4A7 1.379(8)
C4M2 C421 1.519(5)
C4M3 C4A5 1.438(7)
C4M3 C4A4 1.459(7)
C4M3 C431 1.487(5)
C4M4 C4A2 1.395(8)
C4M4 C4A3 1.407(7)
C4M4 C441 1.552(5)
C4A1 C4B1 1.441(8)
C4A2 C4B2 1.411(8)
C4A3 C4B3 1.425(7)
C4A4 C4B4 1.422(7)
C4A5 C4B5 1.397(8)
C4A6 C4B6 1.373(8)
C4A7 C4B7 1.448(8)
C4A8 C4B8 1.441(7)
C4B1 C4B2 1.328(8)
C4B1 H4B1 0.9300
C4B2 H4B2 0.9300
C4B3 C4B4 1.329(8)
C4B3 H4B3 0.9300
C4B4 H4B4 0.9300
C4B5 C4B6 1.341(8)
C4B5 H4B5 0.9300
C4B6 H4B6 0.9300
C4B7 C4B8 1.277(8)
C4B7 H4B7 0.9300
C4B8 H4B8 0.9300
C411 C412 1.391(5)
C411 C416 1.411(5)
C412 C413 1.371(6)
C412 H412 0.9300
C413 C414 1.363(5)
C413 H413 0.9300
C414 C415 1.362(5)
C414 H414 0.9300
C415 C416 1.384(5)
C415 H415 0.9300
C416 N021 1.440(5)
C421 C422 1.3900
C421 C426 1.3900
C422 C423 1.3900
C422 H422 0.9300
C423 C424 1.3900
C423 H423 0.9300
C424 C425 1.3900
C424 H424 0.9300
C425 C426 1.3900
C425 H425 0.9300
C426 H426 0.9300
C431 C432 1.3890
C431 C436 1.3905
C432 C433 1.3909
C432 H432 0.9300
C433 C434 1.3915
C433 H433 0.9300
C434 C435 1.3899
C434 H434 0.9300
C435 C436 1.3900
C435 H435 0.9300
C436 H436 0.9300
C441 C446 1.3899
C441 C442 1.3899
C442 C443 1.3902
C442 H442 0.9300
C443 C444 1.3887
C443 H443 0.9300
C444 C445 1.3908
C444 H444 0.9300
C445 C446 1.3903
C445 H445 0.9300
C446 H446 0.9300
O4 H4 0.8200
O4 H4A 0.9597
Zn5 N52 2.030(3)
Zn5 N51 2.054(4)
Zn5 N54 2.060(3)
Zn5 N53 2.088(4)
Zn5 O5 2.124(3)
N51 C5A1 1.382(6)
N51 C5A2 1.391(6)
N52 C5A4 1.372(6)
N52 C5A3 1.396(6)
N53 C5A6 1.330(5)
N53 C5A5 1.351(6)
N54 C5A8 1.356(6)
N54 C5A7 1.364(6)
C5M1 C5A1 1.394(6)
C5M1 C5A8 1.408(6)
C5M1 C511 1.517(6)
C5M2 C5A3 1.353(7)
C5M2 C5A2 1.388(6)
C5M2 C521 1.541(6)
C5M3 C5A4 1.404(7)
C5M3 C5A5 1.415(6)
C5M3 C531 1.487(6)
C5M4 C5A7 1.416(6)
C5M4 C5A6 1.430(6)
C5M4 C541 1.453(6)
C5A1 C5B1 1.397(7)
C5A2 C5B2 1.446(7)
C5A3 C5B3 1.456(6)
C5A4 C5B4 1.448(6)
C5A5 C5B5 1.447(7)
C5A6 C5B6 1.487(7)
C5A7 C5B7 1.451(6)
C5A8 C5B8 1.473(6)
C5B1 C5B2 1.378(6)
C5B1 H5B1 0.9300
C5B2 H5B2 0.9300
C5B3 C5B4 1.369(7)
C5B3 H5B3 0.9300
C5B4 H5B4 0.9300
C5B5 C5B6 1.348(6)
C5B5 H5B5 0.9300
C5B6 H5B6 0.9300
C5B7 C5B8 1.362(6)
C5B7 H5B7 0.9300
C5B8 H5B8 0.9300
C511 C512 1.372(6)
C511 C516 1.410(6)
C512 C513 1.388(6)
C512 N022 1.441(6)
C513 C514 1.371(7)
C513 H513 0.9300
C514 C515 1.378(7)
C514 H514 0.9300
C515 C516 1.358(7)
C515 H515 0.9300
C516 H516 0.9300
C521 C526 1.361(7)
C521 C522 1.376(7)
C522 C523 1.385(7)
C522 H522 0.9300
C523 C524 1.399(8)
C523 H523 0.9300
C524 C525 1.377(8)
C524 H524 0.9300
C525 C526 1.421(7)
C525 H525 0.9300
C526 H526 0.9300
C531 C536 1.369(5)
C531 C532 1.375(5)
C532 C533 1.376(5)
C532 H532 0.9300
C533 C534 1.373(8)
C533 H533 0.9300
C534 C535 1.306(7)
C534 H534 0.9300
C535 C536 1.392(6)
C535 H535 0.9300
C536 H536 0.9300
C541 C542 1.378(6)
C541 C546 1.427(7)
C542 C543 1.411(6)
C542 H542 0.9300
C543 C544 1.391(8)
C543 H543 0.9300
C544 C545 1.344(7)
C544 H544 0.9300
C545 C546 1.380(7)
C545 H545 0.9300
C546 H546 0.9300
O5 C057 1.433(5)
O5 H5 0.8200
C051 C052 1.3882
C051 C056 1.3904
C051 C057 1.496(4)
C052 C053 1.3901
C052 H052 0.9300
C053 C054 1.3894
C053 H053 0.9300
C054 C055 1.3893
C054 H054 0.9300
C055 C056 1.3905
C055 H055 0.9300
C056 H056 0.9300
C057 C058 1.502(6)
C057 H057 0.9800
C058 H05A 0.9600
C058 H05B 0.9600
C058 H05C 0.9600
Zn6 N63 2.017(4)
Zn6 N61 2.060(4)
Zn6 N64 2.063(4)
Zn6 N62 2.065(4)
Zn6 O6 2.180(3)
N61 C6A2 1.363(5)
N61 C6A1 1.369(6)
N62 C6A3 1.379(6)
N62 C6A4 1.380(6)
N63 C6A6 1.396(5)
N63 C6A5 1.402(6)
N64 C6A7 1.378(6)
N64 C6A8 1.404(6)
C6M1 C6A8 1.380(7)
C6M1 C6A1 1.418(6)
C6M1 C611 1.510(5)
C6M2 C6A3 1.395(7)
C6M2 C6A2 1.409(7)
C6M2 C621 1.535(4)
C6M3 C6A5 1.387(6)
C6M3 C6A4 1.417(6)
C6M3 C631 1.490(5)
C6M4 C6A6 1.383(7)
C6M4 C6A7 1.389(7)
C6M4 C641 1.499(6)
C6A1 C6B1 1.437(6)
C6A2 C6B2 1.415(7)
C6A3 C6B3 1.429(7)
C6A4 C6B4 1.391(6)
C6A5 C6B5 1.430(6)
C6A6 C6B6 1.456(7)
C6A7 C6B7 1.427(7)
C6A8 C6B8 1.433(7)
C6B1 C6B2 1.343(7)
C6B1 H6B1 0.9300
C6B2 H6B2 0.9300
C6B3 C6B4 1.335(6)
C6B3 H6B3 0.9300
C6B4 H6B4 0.9300
C6B5 C6B6 1.332(6)
C6B5 H6B5 0.9300
C6B6 H6B6 0.9300
C6B7 C6B8 1.375(7)
C6B7 H6B7 0.9300
C6B8 H6B8 0.9300
C611 C612 1.3900
C611 C616 1.3900
C612 C613 1.3900
C612 N023 1.393(4)
C613 C614 1.3900
C613 H613 0.9300
C614 C615 1.3900
C614 H614 0.9300
C615 C616 1.3900
C615 H615 0.9300
C616 H616 0.9300
C621 C626 1.3884
C621 C622 1.3905
C622 C623 1.3901
C622 H622 0.9300
C623 C624 1.3911
C623 H623 0.9300
C624 C625 1.3901
C624 H624 0.9300
C625 C626 1.3897
C625 H625 0.9300
C626 H626 0.9300
C631 C636 1.3897
C631 C632 1.3897
C632 C633 1.3902
C632 H632 0.9300
C633 C634 1.3896
C633 H633 0.9300
C634 C635 1.3912
C634 H634 0.9300
C635 C636 1.3891
C635 H635 0.9300
C636 H636 0.9300
C641 C642 1.374(5)
C641 C646 1.381(5)
C642 C643 1.412(5)
C642 H642 0.9300
C643 C644 1.348(6)
C643 H643 0.9300
C644 C645 1.339(6)
C644 H644 0.9300
C645 C646 1.378(5)
C645 H645 0.9300
C646 H646 0.9300
O6 C067 1.440(6)
O6 H6 0.8200
C061 C062 1.355(7)
C061 C066 1.385(7)
C061 C067 1.536(7)
C062 C063 1.412(8)
C062 H062 0.9300
C063 C064 1.404(8)
C063 H063 0.9300
C064 C065 1.390(7)
C064 H064 0.9300
C065 C066 1.367(7)
C065 H065 0.9300
C066 H066 0.9300
C067 C068 1.528(6)
C067 H067 0.9800
C068 H06A 0.9600
C068 H06B 0.9600
C068 H06C 0.9600
N011 C17 1.316(6)
N011 H011 0.8600
N012 C19 1.335(6)
N012 H012 0.8600
N013 C18 1.299(6)
N013 H013 0.8600
O011 C17 1.219(6)
O012 C19 1.231(6)
O013 C18 1.232(6)
C11 C12 1.338(7)
C11 C16 1.412(7)
C11 C17 1.530(7)
C12 C13 1.413(6)
C12 H12 0.9300
C13 C14 1.381(7)
C13 C18 1.520(7)
C14 C15 1.397(6)
C14 H14 0.9300
C15 C16 1.367(7)
C15 C19 1.509(7)
C16 H16 0.9300
N021 C27 1.354(6)
N021 H021 0.8600
N022 C29 1.352(5)
N022 H22A 0.8600
N023 C28 1.379(5)
N023 H23A 0.8600
O021 C27 1.237(6)
O022 C29 1.224(5)
O023 C28 1.226(6)
C21 C22 1.384(6)
C21 C26 1.416(6)
C21 C27 1.473(6)
C22 C23 1.389(6)
C22 H22 0.9300
C23 C24 1.393(6)
C23 C29 1.492(7)
C24 C25 1.409(6)
C24 H24 0.9300
C25 C26 1.369(6)
C25 C28 1.473(6)
C26 H26 0.9300

loop_
_platon_squeeze_void_nr
_platon_squeeze_void_average_x
_platon_squeeze_void_average_y
_platon_squeeze_void_average_z
_platon_squeeze_void_volume
_platon_squeeze_void_count_electrons
_platon_squeeze_void_content
1 -0.048 0.592 -0.236 1551 297 ' '
2 -0.050 0.371 0.266 388 77 ' '
3 0.315 0.148 0.534 11 1 ' '
4 0.430 0.404 0.272 14 4 ' '
